data_1570264
loop_
_publ_author_name
'Jori, Nadir'
'Keener, Megan'
'Rajeshkumar, Thayalan'
'Scopelliti, Rosario'
'Maron, Laurent'
'Mazzanti, Marinella'

_publ_section_title
;
 Dinitrogen cleavage by a dinuclear uranium(iii) complex.
;
_journal_issue 46
_journal_name_full 'Chemical science'
_journal_page_first 13485
_journal_page_last 13494
_journal_paper_doi 10.1039/d3sc05253b
_journal_volume 14
_journal_year 2023
_chemical_formula_moiety
;     
C72 H162 O25 Si6 U2,(C18 H36 K N2 O6),(C22 H44 K N2 O7),0.2(O25 Si6 U2),0.8(K)  
;
_chemical_formula_sum 'C112 H242 K2.8 N4 O42.8 Si7.2 U2.54'
_chemical_formula_weight 3246.21
_space_group_crystal_system monoclinic
_space_group_IT_number 15
_space_group_name_Hall '-I 2ya'
_space_group_name_H-M_alt 'I 1 2/a 1'
_atom_sites_solution_hydrogens geom
_atom_sites_solution_primary dual
_atom_sites_solution_secondary difmap
_audit_creation_date 2020-05-11
_audit_creation_method
;
Olex2 1.3
(compiled 2020.02.04 svn.rd84adfe8 for OlexSys, GUI svn.r6032)
;
_audit_update_record
;
2023-06-27 deposited with the CCDC.	2023-11-06 downloaded from the CCDC.
;
_cell_angle_alpha 90
_cell_angle_beta 90.4373(17)
_cell_angle_gamma 90
_cell_formula_units_Z 4
_cell_length_a 18.1765(3)
_cell_length_b 24.9651(5)
_cell_length_c 32.6981(6)
_cell_measurement_reflns_used 16363
_cell_measurement_temperature 140.00(10)
_cell_measurement_theta_max 31.4240
_cell_measurement_theta_min 2.8310
_cell_volume 14837.3(5)
_computing_cell_refinement 'CrysAlisPro 1.171.40.56a (Rigaku OD, 2019)'
_computing_data_collection 'CrysAlisPro 1.171.40.56a (Rigaku OD, 2019)'
_computing_data_reduction 'CrysAlisPro 1.171.40.56a (Rigaku OD, 2019)'
_computing_molecular_graphics 'Olex2 1.3 (Dolomanov et al., 2009)'
_computing_publication_material 'Olex2 1.3 (Dolomanov et al., 2009)'
_computing_structure_refinement 'ShelXL 2018/3 (Sheldrick, 2015)'
_computing_structure_solution 'ShelXT 2018/2 (Sheldrick, 2015)'
_diffrn_ambient_environment N~2~
_diffrn_ambient_temperature 140.00(10)
_diffrn_detector 'CCD plate'
_diffrn_detector_area_resol_mean 10.5633
_diffrn_detector_type AtlasS2
_diffrn_measured_fraction_theta_full 0.999
_diffrn_measured_fraction_theta_max 0.892
_diffrn_measurement_details
;
List of Runs (angles in degrees, time in seconds):

  # Type    Start    End  Width  t~exp~   \w     \q     \k     \f   Frames
#--------------------------------------------------------------------------
  1  \w     12.00  92.00   0.50   16.98    --   19.99  38.00  30.00  160
  2  \w    -41.00  35.00   0.50   16.98    --   19.99 -77.00-120.00  152
  3  \w    -39.00   9.00   0.50   16.98    --  -20.06 -77.00  30.00   96
  4  \w    -24.00   3.00   0.50   16.98    --  -20.06 -77.00-150.00   54
;
_diffrn_measurement_device 'four-circle diffractometer'
_diffrn_measurement_device_type 'SuperNova, Dual, Cu at home/near, AtlasS2'
_diffrn_measurement_method '\w scans'
_diffrn_orient_matrix_type 'CrysAlisPro convention (1999,Acta A55,543-557)'
_diffrn_orient_matrix_UB_11 -0.0112603000
_diffrn_orient_matrix_UB_12 -0.0259630000
_diffrn_orient_matrix_UB_13 -0.0062266000
_diffrn_orient_matrix_UB_21 -0.0326526000
_diffrn_orient_matrix_UB_22 0.0109353000
_diffrn_orient_matrix_UB_23 -0.0085846000
_diffrn_orient_matrix_UB_31 0.0181732000
_diffrn_orient_matrix_UB_32 0.0035707000
_diffrn_orient_matrix_UB_33 -0.0189335000
_diffrn_radiation_monochromator mirror
_diffrn_radiation_probe x-ray
_diffrn_radiation_type 'Mo K\a'
_diffrn_radiation_wavelength 0.71073
_diffrn_reflns_av_R_equivalents 0.0317
_diffrn_reflns_av_unetI/netI 0.0599
_diffrn_reflns_Laue_measured_fraction_full 0.999
_diffrn_reflns_Laue_measured_fraction_max 0.892
_diffrn_reflns_limit_h_max 26
_diffrn_reflns_limit_h_min -27
_diffrn_reflns_limit_k_max 38
_diffrn_reflns_limit_k_min -25
_diffrn_reflns_limit_l_max 47
_diffrn_reflns_limit_l_min -30
_diffrn_reflns_number 51655
_diffrn_reflns_point_group_measured_fraction_full 0.999
_diffrn_reflns_point_group_measured_fraction_max 0.892
_diffrn_reflns_theta_full 25.242
_diffrn_reflns_theta_max 32.991
_diffrn_reflns_theta_min 2.469
_diffrn_source 'micro-focus sealed X-ray tube'
_diffrn_source_type 'SuperNova (Mo) X-ray Source'
_exptl_absorpt_coefficient_mu 2.977
_exptl_absorpt_correction_T_max 1.000
_exptl_absorpt_correction_T_min 0.522
_exptl_absorpt_correction_type gaussian
_exptl_absorpt_process_details
;
 CrysAlisPro 1.171.40.56a (Rigaku Oxford Diffraction, 2019)
 Numerical absorption correction based on Gaussian integration over
 a multifaceted crystal model.
 Empirical absorption correction using spherical harmonics
 as implemented in SCALE3 ABSPACK scaling algorithm
;
_exptl_crystal_colour 'translucent dark black'
_exptl_crystal_density_diffrn 1.453
_exptl_crystal_description irregular
_exptl_crystal_F_000 6688
_exptl_crystal_size_max 0.414
_exptl_crystal_size_mid 0.256
_exptl_crystal_size_min 0.22
_refine_diff_density_max 2.632
_refine_diff_density_min -4.469
_refine_diff_density_rms 0.246
_refine_ls_extinction_method none
_refine_ls_goodness_of_fit_ref 1.031
_refine_ls_hydrogen_treatment constr
_refine_ls_matrix_type full
_refine_ls_number_parameters 897
_refine_ls_number_reflns 24947
_refine_ls_number_restraints 1487
_refine_ls_restrained_S_all 1.027
_refine_ls_R_factor_all 0.1323
_refine_ls_R_factor_gt 0.0939
_refine_ls_shift/su_max 0.001
_refine_ls_shift/su_mean 0.000
_refine_ls_structure_factor_coef Fsqd
_refine_ls_weighting_details 'w=1/[\s^2^(Fo^2^)+(0.1296P)^2^+314.6060P] where P=(Fo^2^+2Fc^2^)/3'
_refine_ls_weighting_scheme calc
_refine_ls_wR_factor_gt 0.2434
_refine_ls_wR_factor_ref 0.2752
_reflns_Friedel_coverage 0.000
_reflns_number_gt 17371
_reflns_number_total 24947
_reflns_threshold_expression 'I > 2\s(I)'
_cod_data_source_file d3sc05253b2.cif
_cod_data_source_block nj215
_cod_depositor_comments
;
The following automatic conversions were performed:

data item '_exptl_absorpt_correction_type' value 'Gaussian' was
changed to 'gaussian' in accordance with the
/home/data/users/saulius/crontab/automatic-downloads/rss-feeds/RSC/lib/dictionaries/cif_core.dic
dictionary named 'cif_core.dic' version 2.4.2 last updated on
2011-04-26.

Automatic conversion script
Id: cif_fix_values 8170 2020-07-09 18:12:32Z antanas 

 Adding full bibliography for 1570263--1570267.cif.
;
_cod_original_formula_sum 'C112 H242 K2.80 N4 O42.80 Si7.20 U2.54'
_cod_database_code 1570264
_shelx_shelxl_version_number 2018/3
_audit_contact_author 'Farzaneh Fadaei Tirani'
_chemical_oxdiff_formula 'C112 H242 K2 N4 O38 Si6 U2'
_shelx_space_group_comment
;
The symmetry employed for this shelxl refinement is uniquely defined
by the following loop, which should always be used as a source of
symmetry information in preference to the above space-group names.
They are only intended as comments.
;
_shelx_estimated_absorpt_t_max 0.560
_shelx_estimated_absorpt_t_min 0.372
_reflns_odcompleteness_completeness 99.88
_reflns_odcompleteness_iscentric 1
_reflns_odcompleteness_theta 30.44
_olex2_refinement_description
;
1. Fixed Uiso
 At 1.2 times of:
  All C(H,H) groups
 At 1.5 times of:
  All C(H,H,H) groups
2. Restrained distances
 Si1B-O2B = Si1B-O5B = Si1B-O4B = Si1B-O3B
 1.68 with sigma of 0.01
 C30-C29 = C31-C29 = C32-C29
 1.54 with sigma of 0.02
 O64-C70_$1
 1.42 with sigma of 0.01
 C71-C71_$1
 1.54 with sigma of 0.01
 C71_$1-C70_$1
 1.4 with sigma of 0.01
 C89_$2-C89
 1.5 with sigma of 0.01
 C83-C82 = C85-C84
 1.54 with sigma of 0.02
 N2-C83 = N2-C84 = N2-C87
 1.5 with sigma of 0.02
 O81-C82 = O82-C86
 1.4 with sigma of 0.02
 Si2B-O23B \\sim Si2B-O22B \\sim Si2B-O24B \\sim Si2B-O21B
 with sigma of 0.01
 O5B-O4B \\sim O4B-O3B \\sim O3B-O5B
 with sigma of 0.02
 O5B-O2B \\sim O2B-O3B
 with sigma of 0.02
 O43B-O44B \\sim O44B-O42B \\sim O42B-O43B
 with sigma of 0.02
 Si4B-O41B \\sim Si4B-O44B \\sim Si4B-O42B \\sim Si4B-O43B
 with sigma of 0.01
 C31-C32 \\sim C32-C30 \\sim C30-C31
 with sigma of 0.02
 O22B-O23B \\sim O23B-O24B \\sim O24B-O22B
 with sigma of 0.02
 N2-C83 \\sim N2-C84 \\sim N2-C87
 with sigma of 0.02
 C87-C84 \\sim C84-C83 \\sim C83-C87
 with sigma of 0.02
 C83-C84 \\sim C84-C87
 with sigma of 0.02
3. Uiso/Uaniso restraints and constraints
O1 \\sim O2 \\sim O2B \\sim O3 \\sim O3B \\sim O4 \\sim O4B \\sim O5 \\sim O5B
\\sim O21 \\sim O21B \\sim O22 \\sim O22B \\sim O23 \\sim O23B \\sim O24 \\sim
O24B \\sim O41 \\sim O41B \\sim O42 \\sim O42B \\sim O43 \\sim O43B \\sim O44
\\sim O44B \\sim O61 \\sim O62 \\sim O63 \\sim O64 \\sim O81 \\sim O82 \\sim
O83 \\sim N1 \\sim N2 \\sim C1 \\sim C2 \\sim C3 \\sim C4 \\sim C5 \\sim C6
\\sim C7 \\sim C8 \\sim C9 \\sim C10 \\sim C11 \\sim C12 \\sim C21 \\sim C22
\\sim C23 \\sim C24 \\sim C25 \\sim C26 \\sim C27 \\sim C28 \\sim C29 \\sim C30
\\sim C31 \\sim C32 \\sim C41 \\sim C42 \\sim C43 \\sim C44 \\sim C45 \\sim C46
\\sim C47 \\sim C48 \\sim C49 \\sim C50 \\sim C51 \\sim C52 \\sim C61 \\sim C62
\\sim C63 \\sim C64 \\sim C65 \\sim C66 \\sim C67 \\sim C68 \\sim C69 \\sim C70
\\sim C71 \\sim C81 \\sim C82 \\sim C83 \\sim C84 \\sim C85 \\sim C86 \\sim C87
\\sim C88 \\sim C89: within 2A with sigma of 0.005 and sigma for terminal atoms
of 0.01 within 2A
Uanis(O64) \\sim Ueq, Uanis(C70) \\sim Ueq, Uanis(C71) \\sim Ueq: with sigma of
0.01 and sigma for terminal atoms of 0.02
Uanis(O1) \\sim Ueq: with sigma of 0.005 and sigma for terminal atoms of 0.01
Uanis(Si4B) = Uanis(Si1B)
Uanis(K1) = Uanis(K1B)
Uanis(U1) = Uanis(U2)
Uanis(Si4B) = Uanis(Si2B)
Uanis(K2) = Uanis(K2B)
Uanis(K1) = Uanis(K2)
Uanis(Si2) = Uanis(Si1)
4. Rigid body (RIGU) restrains
 All non-hydrogen atoms
 with sigma for 1-2 distances of 0.004 and sigma for 1-3 distances of 0.004
5. Others
 Fixed Sof: U2(0.2) U3(0.07) Si1B(0.2) Si2B(0.2) Si4B(0.2) O2B(0.2) O3B(0.2)
 O4B(0.2) O5B(0.2) O21B(0.2) O22B(0.2) O23B(0.2) O24B(0.2) O41B(0.2) O42B(0.2)
 O43B(0.2) O44B(0.2) K1B(0.2) K2B(0.2)
 Fixed X: O21B(0.67091)
 Fixed Z: Si1B(0.3165) K1B(0.492849)
6.a Secondary CH2 refined with riding coordinates:
 C61(H61A,H61B), C62(H62A,H62B), C63(H63A,H63B), C64(H64A,H64B), C65(H65A,
 H65B), C66(H66A,H66B), C67(H67A,H67B), C68(H68A,H68B), C69(H69A,H69B),
 C70(H70A,H70B), C71(H71A,H71B), C81(H81A,H81B), C82(H82A,H82B), C83(H83A,H83B),
  C84(H84A,H84B), C85(H85A,H85B), C86(H86A,H86B), C87(H87A,H87B), C88(H88A,
 H88B), C89(H89A,H89B)
6.b Idealised Me refined as rotating group:
 C2(H2A,H2B,H2C), C3(H3A,H3B,H3C), C4(H4A,H4B,H4C), C6(H6A,H6B,H6C), C7(H7A,
 H7B,H7C), C8(H8A,H8B,H8C), C10(H10A,H10B,H10C), C11(H11A,H11B,H11C), C12(H12A,
 H12B,H12C), C22(H22A,H22B,H22C), C23(H23A,H23B,H23C), C24(H24A,H24B,H24C),
 C26(H26A,H26B,H26C), C27(H27A,H27B,H27C), C28(H28A,H28B,H28C), C30(H30A,H30B,
 H30C), C31(H31A,H31B,H31C), C32(H32A,H32B,H32C), C42(H42A,H42B,H42C), C43(H43A,
 H43B,H43C), C44(H44A,H44B,H44C), C46(H46A,H46B,H46C), C47(H47A,H47B,H47C),
 C48(H48A,H48B,H48C), C50(H50A,H50B,H50C), C51(H51A,H51B,H51C), C52(H52A,H52B,
 H52C)
;
_olex2_submission_special_instructions 'No special instructions were received'
_oxdiff_exptl_absorpt_empirical_details
;
Empirical correction (ABSPACK) includes:
- Absorption correction using spherical harmonics
- Frame scaling
- B-factor correction
;
_oxdiff_exptl_absorpt_empirical_full_max 1.279
_oxdiff_exptl_absorpt_empirical_full_min 0.867

loop_
_space_group_symop_operation_xyz
'x, y, z'
'-x+1/2, y, -z'
'x+1/2, y+1/2, z+1/2'
'-x+1, y+1/2, -z+1/2'
'-x, -y, -z'
'x-1/2, -y, z'
'-x+1/2, -y+1/2, -z+1/2'
'x, -y+1/2, z+1/2'

loop_
_atom_site_label
_atom_site_type_symbol
_atom_site_fract_x
_atom_site_fract_y
_atom_site_fract_z
_atom_site_U_iso_or_equiv
_atom_site_adp_type
_atom_site_occupancy
_atom_site_site_symmetry_order
_atom_site_calc_flag
_atom_site_refinement_flags_posn
_atom_site_refinement_flags_adp
_atom_site_refinement_flags_occupancy
_atom_site_disorder_assembly
_atom_site_disorder_group
U1 U 0.64586(2) 0.71323(2) 0.24645(2) 0.03061(10) Uani 1 1 d . . . A 1
U2 U 0.66353(9) 0.69234(7) 0.23756(5) 0.03061(10) Uani 0.2 1 d . . P A 2
U3 U 0.6489(2) 0.78927(17) 0.24445(11) 0.0334(8) Uani 0.07 1 d . . P A 2
Si1 Si 0.5158(2) 0.77238(16) 0.32278(10) 0.0498(6) Uani 1 1 d . . . A 1
Si1B Si 0.5123(8) 0.7591(5) 0.316500 0.0351(16) Uani 0.2 1 d D . P A 2
Si2 Si 0.67834(16) 0.56939(16) 0.28491(10) 0.0498(6) Uani 1 1 d . . . A 1
Si2B Si 0.6961(6) 0.5740(6) 0.2935(4) 0.0351(16) Uani 0.2 1 d D . P A 2
Si4 Si 0.57265(15) 0.70662(12) 0.13692(7) 0.0375(5) Uani 1 1 d . . . A 1
Si4B Si 0.5835(6) 0.6813(6) 0.1282(4) 0.0351(16) Uani 0.2 1 d D . P A 2
O1 O 0.750000 0.750000 0.250000 0.053(2) Uani 1 2 d S U P . .
O2 O 0.5702(4) 0.7511(3) 0.2898(2) 0.0456(14) Uani 1 1 d . U . A 1
O2B O 0.581(2) 0.7637(13) 0.2833(12) 0.045(3) Uani 0.2 1 d D U P A 2
O3 O 0.5107(4) 0.8330(3) 0.3310(2) 0.0540(14) Uani 1 1 d . U . A 1
O3B O 0.4343(11) 0.7943(11) 0.3229(9) 0.048(3) Uani 0.2 1 d D U P A 2
O4 O 0.5281(4) 0.7415(3) 0.3662(2) 0.0460(15) Uani 1 1 d . U . A 1
O4B O 0.523(2) 0.7627(11) 0.3677(3) 0.039(3) Uani 0.2 1 d D U P A 2
O5 O 0.4361(3) 0.7446(3) 0.3044(2) 0.0486(13) Uani 1 1 d . U . A 1
O5B O 0.4591(15) 0.7046(10) 0.3259(11) 0.061(4) Uani 0.2 1 d D U P A 2
O21 O 0.6696(4) 0.6273(4) 0.2668(3) 0.053(3) Uani 1 1 d . U . A 1
O21B O 0.670910 0.6336(15) 0.277(2) 0.051(4) Uani 0.2 1 d D U P A 2
O22 O 0.7241(4) 0.5671(3) 0.3280(2) 0.0529(14) Uani 1 1 d . U . A 1
O22B O 0.7720(15) 0.5763(16) 0.3212(9) 0.050(3) Uani 0.2 1 d D U P A 2
O23 O 0.6003(5) 0.5398(4) 0.2956(3) 0.0707(19) Uani 1 1 d . U . A 1
O23B O 0.6310(19) 0.5458(17) 0.3211(11) 0.061(3) Uani 0.2 1 d D U P A 2
O24 O 0.7178(7) 0.5311(8) 0.2515(5) 0.0596(17) Uani 1 1 d . U . A 1
O24B O 0.711(3) 0.536(4) 0.253(2) 0.057(4) Uani 0.2 1 d D U P A 2
O41 O 0.6044(4) 0.7158(3) 0.1812(2) 0.0459(15) Uani 1 1 d . U . A 1
O41B O 0.620(2) 0.6894(16) 0.1734(8) 0.044(3) Uani 0.2 1 d D U P A 2
O42 O 0.5862(6) 0.6471(4) 0.1172(3) 0.0720(19) Uani 1 1 d . U . A 1
O42B O 0.592(2) 0.6202(11) 0.1113(13) 0.073(3) Uani 0.2 1 d D U P A 2
O43 O 0.6078(4) 0.7499(3) 0.10518(18) 0.0479(14) Uani 1 1 d . U . A 1
O43B O 0.6260(17) 0.7212(12) 0.0968(8) 0.042(3) Uani 0.2 1 d D U P A 2
O44 O 0.4823(5) 0.7107(4) 0.1342(3) 0.066(2) Uani 1 1 d . U . A 1
O44B O 0.4962(13) 0.6962(16) 0.1264(16) 0.063(4) Uani 0.2 1 d D U P A 2
C1 C 0.5323(7) 0.8799(5) 0.3063(3) 0.0580(17) Uani 1 1 d . U . A 1
C2 C 0.5027(6) 0.8717(5) 0.2625(3) 0.054(2) Uani 1 1 d . U . A 1
H2A H 0.528377 0.841501 0.249755 0.081 Uiso 1 1 calc R U . A 1
H2B H 0.511019 0.904199 0.246402 0.081 Uiso 1 1 calc R U . A 1
H2C H 0.449845 0.863998 0.263374 0.081 Uiso 1 1 calc R U . A 1
C3 C 0.6164(7) 0.8850(5) 0.3046(4) 0.068(3) Uani 1 1 d . U . A 1
H3A H 0.629508 0.920033 0.293270 0.102 Uiso 1 1 calc R U . A 1
H3B H 0.636199 0.856637 0.287076 0.102 Uiso 1 1 calc R U . A 1
H3C H 0.637057 0.881499 0.332189 0.102 Uiso 1 1 calc R U . A 1
C4 C 0.4941(9) 0.9270(5) 0.3254(4) 0.076(3) Uani 1 1 d . U . A 1
H4A H 0.441296 0.925119 0.319263 0.114 Uiso 1 1 calc R U . A 1
H4B H 0.514288 0.960272 0.314208 0.114 Uiso 1 1 calc R U . A 1
H4C H 0.501814 0.926262 0.355058 0.114 Uiso 1 1 calc R U . A 1
C5 C 0.5805(5) 0.7553(4) 0.3976(3) 0.0443(15) Uani 1 1 d . U . A 1
C6 C 0.6532(6) 0.7695(6) 0.3793(4) 0.065(3) Uani 1 1 d . U . A 1
H6A H 0.672203 0.738772 0.364054 0.097 Uiso 1 1 calc R U . A 1
H6B H 0.687948 0.779052 0.401174 0.097 Uiso 1 1 calc R U . A 1
H6C H 0.646960 0.800041 0.360758 0.097 Uiso 1 1 calc R U . A 1
C7 C 0.5435(8) 0.7997(5) 0.4229(4) 0.066(3) Uani 1 1 d . U . A 1
H7A H 0.531334 0.830016 0.405114 0.099 Uiso 1 1 calc R U . A 1
H7B H 0.577211 0.811505 0.444619 0.099 Uiso 1 1 calc R U . A 1
H7C H 0.498348 0.785632 0.435153 0.099 Uiso 1 1 calc R U . A 1
C8 C 0.5855(6) 0.7045(4) 0.4234(3) 0.046(2) Uani 1 1 d . U . A 1
H8A H 0.536138 0.693869 0.432045 0.070 Uiso 1 1 calc R U . A 1
H8B H 0.616256 0.711418 0.447631 0.070 Uiso 1 1 calc R U . A 1
H8C H 0.607484 0.675702 0.407245 0.070 Uiso 1 1 calc R U . A 1
C9 C 0.3646(5) 0.7492(4) 0.3197(3) 0.0454(15) Uani 1 1 d . U . A 1
C10 C 0.3261(7) 0.7976(5) 0.3019(4) 0.065(3) Uani 1 1 d . U . A 1
H10A H 0.349886 0.830302 0.312071 0.098 Uiso 1 1 calc R U . A 1
H10B H 0.274339 0.797446 0.310152 0.098 Uiso 1 1 calc R U . A 1
H10C H 0.329030 0.796521 0.272035 0.098 Uiso 1 1 calc R U . A 1
C11 C 0.3559(6) 0.7510(5) 0.3664(3) 0.057(2) Uani 1 1 d . U . A 1
H11A H 0.381085 0.720160 0.378716 0.085 Uiso 1 1 calc R U . A 1
H11B H 0.303510 0.749733 0.373281 0.085 Uiso 1 1 calc R U . A 1
H11C H 0.377500 0.784175 0.377095 0.085 Uiso 1 1 calc R U . A 1
C12 C 0.3224(6) 0.6993(5) 0.3041(4) 0.062(2) Uani 1 1 d . U . A 1
H12A H 0.322041 0.699110 0.274138 0.093 Uiso 1 1 calc R U . A 1
H12B H 0.271662 0.700372 0.314051 0.093 Uiso 1 1 calc R U . A 1
H12C H 0.346687 0.666823 0.314242 0.093 Uiso 1 1 calc R U . A 1
C21 C 0.7878(6) 0.6000(5) 0.3425(3) 0.0511(16) Uani 1 1 d . U . A 1
C22 C 0.8369(6) 0.6115(5) 0.3068(4) 0.061(2) Uani 1 1 d . U . A 1
H22A H 0.835485 0.581264 0.287718 0.091 Uiso 1 1 calc R U . A 1
H22B H 0.887455 0.616889 0.316591 0.091 Uiso 1 1 calc R U . A 1
H22C H 0.819774 0.643976 0.292803 0.091 Uiso 1 1 calc R U . A 1
C23 C 0.7562(7) 0.6515(6) 0.3589(4) 0.068(3) Uani 1 1 d . U . A 1
H23A H 0.716459 0.663820 0.340795 0.101 Uiso 1 1 calc R U . A 1
H23B H 0.794885 0.678819 0.360199 0.101 Uiso 1 1 calc R U . A 1
H23C H 0.736750 0.645346 0.386370 0.101 Uiso 1 1 calc R U . A 1
C24 C 0.8256(7) 0.5658(5) 0.3754(3) 0.062(2) Uani 1 1 d . U . A 1
H24A H 0.794118 0.563933 0.399594 0.093 Uiso 1 1 calc R U . A 1
H24B H 0.872844 0.582103 0.382963 0.093 Uiso 1 1 calc R U . A 1
H24C H 0.833917 0.529644 0.364826 0.093 Uiso 1 1 calc R U . A 1
C25 C 0.5320(7) 0.5586(6) 0.3052(4) 0.070(2) Uani 1 1 d . U . A 1
C26 C 0.4951(8) 0.5849(7) 0.2677(5) 0.088(3) Uani 1 1 d . U . A 1
H26A H 0.492507 0.558875 0.245243 0.133 Uiso 1 1 calc R U . A 1
H26B H 0.524098 0.615946 0.259099 0.133 Uiso 1 1 calc R U . A 1
H26C H 0.445330 0.596450 0.274786 0.133 Uiso 1 1 calc R U . A 1
C27 C 0.4906(8) 0.5095(6) 0.3204(5) 0.083(3) Uani 1 1 d . U . A 1
H27A H 0.524810 0.485787 0.334987 0.124 Uiso 1 1 calc R U . A 1
H27B H 0.469016 0.490421 0.297054 0.124 Uiso 1 1 calc R U . A 1
H27C H 0.451472 0.520813 0.338954 0.124 Uiso 1 1 calc R U . A 1
C28 C 0.5354(8) 0.6015(6) 0.3385(5) 0.076(3) Uani 1 1 d . U . A 1
H28A H 0.583746 0.618905 0.338170 0.114 Uiso 1 1 calc R U . A 1
H28B H 0.527749 0.584803 0.365292 0.114 Uiso 1 1 calc R U . A 1
H28C H 0.496989 0.628300 0.333538 0.114 Uiso 1 1 calc R U . A 1
C29 C 0.7369(6) 0.4786(5) 0.2494(3) 0.0622(18) Uani 1 1 d D U . A 1
C30 C 0.8115(7) 0.4755(7) 0.2254(4) 0.093(3) Uani 1 1 d D U . A 1
H30A H 0.812469 0.442660 0.209035 0.139 Uiso 1 1 calc R U . A 1
H30B H 0.852696 0.475249 0.244930 0.139 Uiso 1 1 calc R U . A 1
H30C H 0.815756 0.506681 0.207386 0.139 Uiso 1 1 calc R U . A 1
C31 C 0.6819(8) 0.4522(7) 0.2218(4) 0.095(4) Uani 1 1 d D U . A 1
H31A H 0.648046 0.479197 0.210780 0.143 Uiso 1 1 calc R U . A 1
H31B H 0.654139 0.425456 0.237269 0.143 Uiso 1 1 calc R U . A 1
H31C H 0.707582 0.434573 0.199228 0.143 Uiso 1 1 calc R U . A 1
C32 C 0.7457(9) 0.4533(6) 0.2894(4) 0.090(3) Uani 1 1 d D U . A 1
H32A H 0.724986 0.417126 0.288510 0.135 Uiso 1 1 calc R U . A 1
H32B H 0.719978 0.474571 0.310029 0.135 Uiso 1 1 calc R U . A 1
H32C H 0.798144 0.451364 0.296451 0.135 Uiso 1 1 calc R U . A 1
C41 C 0.6191(9) 0.6000(5) 0.1330(4) 0.074(2) Uani 1 1 d . U . A 1
C42 C 0.6961(9) 0.6086(6) 0.1483(5) 0.086(3) Uani 1 1 d . U . A 1
H42A H 0.695319 0.632153 0.172225 0.129 Uiso 1 1 calc R U . A 1
H42B H 0.725415 0.625153 0.126669 0.129 Uiso 1 1 calc R U . A 1
H42C H 0.717830 0.574044 0.155876 0.129 Uiso 1 1 calc R U . A 1
C43 C 0.5723(10) 0.5846(6) 0.1700(5) 0.090(3) Uani 1 1 d . U . A 1
H43A H 0.579269 0.611154 0.191746 0.135 Uiso 1 1 calc R U . A 1
H43B H 0.587398 0.549227 0.179972 0.135 Uiso 1 1 calc R U . A 1
H43C H 0.520295 0.583560 0.161885 0.135 Uiso 1 1 calc R U . A 1
C44 C 0.6169(9) 0.5580(5) 0.0980(5) 0.084(3) Uani 1 1 d . U . A 1
H44A H 0.648437 0.570014 0.075560 0.126 Uiso 1 1 calc R U . A 1
H44B H 0.566285 0.554040 0.087910 0.126 Uiso 1 1 calc R U . A 1
H44C H 0.634725 0.523456 0.108269 0.126 Uiso 1 1 calc R U . A 1
C45 C 0.6013(6) 0.7547(4) 0.0614(2) 0.0478(16) Uani 1 1 d . U . A 1
C46 C 0.6754(8) 0.7502(7) 0.0421(4) 0.076(3) Uani 1 1 d . U . A 1
H46A H 0.674306 0.767735 0.015256 0.113 Uiso 1 1 calc R U . A 1
H46B H 0.688067 0.712350 0.038740 0.113 Uiso 1 1 calc R U . A 1
H46C H 0.712236 0.767681 0.059585 0.113 Uiso 1 1 calc R U . A 1
C47 C 0.5461(10) 0.7207(7) 0.0435(4) 0.085(3) Uani 1 1 d . U . A 1
H47A H 0.509407 0.742706 0.029189 0.127 Uiso 1 1 calc R U . A 1
H47B H 0.522073 0.699907 0.064991 0.127 Uiso 1 1 calc R U . A 1
H47C H 0.569223 0.696220 0.023954 0.127 Uiso 1 1 calc R U . A 1
C48 C 0.5831(9) 0.8125(6) 0.0555(4) 0.077(3) Uani 1 1 d . U . A 1
H48A H 0.538836 0.821310 0.071011 0.115 Uiso 1 1 calc R U . A 1
H48B H 0.574357 0.819484 0.026400 0.115 Uiso 1 1 calc R U . A 1
H48C H 0.624288 0.834513 0.065255 0.115 Uiso 1 1 calc R U . A 1
C49 C 0.4329(6) 0.7443(6) 0.1559(4) 0.065(2) Uani 1 1 d . U . A 1
C50 C 0.3653(6) 0.7497(6) 0.1281(4) 0.070(3) Uani 1 1 d . U . A 1
H50A H 0.379142 0.768259 0.102844 0.105 Uiso 1 1 calc R U . A 1
H50B H 0.327348 0.770423 0.142169 0.105 Uiso 1 1 calc R U . A 1
H50C H 0.346213 0.714081 0.121393 0.105 Uiso 1 1 calc R U . A 1
C51 C 0.4670(7) 0.7999(7) 0.1631(5) 0.080(3) Uani 1 1 d . U . A 1
H51A H 0.514996 0.795898 0.176606 0.121 Uiso 1 1 calc R U . A 1
H51B H 0.434411 0.821118 0.180505 0.121 Uiso 1 1 calc R U . A 1
H51C H 0.473244 0.818077 0.136806 0.121 Uiso 1 1 calc R U . A 1
C52 C 0.4145(8) 0.7160(7) 0.1950(4) 0.084(3) Uani 1 1 d . U . A 1
H52A H 0.400624 0.678884 0.189022 0.127 Uiso 1 1 calc R U . A 1
H52B H 0.373426 0.734330 0.208264 0.127 Uiso 1 1 calc R U . A 1
H52C H 0.457524 0.716355 0.213274 0.127 Uiso 1 1 calc R U . A 1
K1 K 0.750000 0.4459(3) 0.500000 0.0558(6) Uani 1 2 d S T P B 1
K1B K 0.7352(9) 0.4465(9) 0.492849 0.0558(6) Uani 0.2 1 d . . P B 2
O61 O 0.8049(5) 0.5465(3) 0.5311(3) 0.0631(16) Uani 1 1 d . U . . .
O62 O 0.7317(7) 0.4056(4) 0.5776(3) 0.085(2) Uani 1 1 d . U . . .
O63 O 0.6058(6) 0.4182(4) 0.5257(3) 0.089(2) Uani 1 1 d . U . . .
O64 O 0.750000 0.3190(6) 0.500000 0.101(3) Uani 1 2 d DS TU P . .
N1 N 0.8794(8) 0.4491(5) 0.5612(4) 0.086(2) Uani 1 1 d . U . . .
C61 C 0.7892(7) 0.5915(4) 0.5061(4) 0.062(2) Uani 1 1 d . U . . .
H61A H 0.820344 0.590511 0.481463 0.075 Uiso 1 1 calc R U . . .
H61B H 0.800601 0.624787 0.521360 0.075 Uiso 1 1 calc R U . . .
C62 C 0.8782(9) 0.5472(5) 0.5447(5) 0.076(2) Uani 1 1 d . U . . .
H62A H 0.890321 0.583127 0.555763 0.092 Uiso 1 1 calc R U . . .
H62B H 0.911343 0.539929 0.521504 0.092 Uiso 1 1 calc R U . . .
C63 C 0.8898(10) 0.5056(5) 0.5775(5) 0.083(2) Uani 1 1 d . U . . .
H63A H 0.854677 0.511988 0.599946 0.100 Uiso 1 1 calc R U . . .
H63B H 0.940230 0.509249 0.588870 0.100 Uiso 1 1 calc R U . . .
C64 C 0.8571(11) 0.4120(6) 0.5942(5) 0.092(2) Uani 1 1 d . U . . .
H64A H 0.866003 0.374943 0.584732 0.110 Uiso 1 1 calc R U . . .
H64B H 0.889643 0.418336 0.618119 0.110 Uiso 1 1 calc R U . . .
C65 C 0.7837(11) 0.4154(6) 0.6074(5) 0.090(2) Uani 1 1 d . U . . .
H65A H 0.776548 0.389518 0.629936 0.109 Uiso 1 1 calc R U . . .
H65B H 0.775263 0.451747 0.618612 0.109 Uiso 1 1 calc R U . . .
C66 C 0.6605(10) 0.4090(7) 0.5919(5) 0.092(2) Uani 1 1 d . U . . .
H66A H 0.647901 0.446881 0.597193 0.110 Uiso 1 1 calc R U . . .
H66B H 0.656560 0.389020 0.617941 0.110 Uiso 1 1 calc R U . . .
C67 C 0.6098(10) 0.3869(7) 0.5624(5) 0.092(2) Uani 1 1 d . U . . .
H67A H 0.625374 0.350062 0.555413 0.111 Uiso 1 1 calc R U . . .
H67B H 0.560323 0.384872 0.574660 0.111 Uiso 1 1 calc R U . . .
C68 C 0.5670(10) 0.3938(7) 0.4934(6) 0.096(3) Uani 1 1 d . U . . .
H68A H 0.520094 0.378883 0.503526 0.115 Uiso 1 1 calc R U . B 2
H68B H 0.596441 0.363953 0.482019 0.115 Uiso 1 1 calc R U . B 2
C69 C 0.5525(10) 0.4325(7) 0.4622(6) 0.101(3) Uani 1 1 d . U . . .
H69A H 0.530469 0.464695 0.474825 0.121 Uiso 1 1 calc R U . B 2
H69B H 0.515975 0.417555 0.442652 0.121 Uiso 1 1 calc R U . B 2
C70 C 0.7623(14) 0.2849(6) 0.5340(5) 0.108(3) Uani 1 1 d . U . . .
H70A H 0.813415 0.289579 0.544034 0.130 Uiso 1 1 calc R U . . .
H70B H 0.728589 0.294988 0.556341 0.130 Uiso 1 1 calc R U . . .
C71 C 0.7509(14) 0.2320(7) 0.52358(15) 0.116(4) Uani 1 1 d D U . . .
H71A H 0.703813 0.218768 0.534743 0.139 Uiso 1 1 calc R U . . .
H71B H 0.791440 0.209151 0.534048 0.139 Uiso 1 1 calc R U . . .
K2 K 0.250000 0.95389(15) 0.500000 0.0558(6) Uani 1 2 d S T P C 1
K2B K 0.2286(8) 0.9599(5) 0.5169(4) 0.0558(6) Uani 0.2 1 d . . P C 2
O81 O 0.1879(8) 0.8982(5) 0.5701(4) 0.115(3) Uani 1 1 d D U . . .
O82 O 0.3938(8) 0.9142(6) 0.5059(5) 0.126(3) Uani 1 1 d D U . . .
O83 O 0.2797(9) 1.0496(5) 0.5396(4) 0.122(3) Uani 1 1 d . U . . .
N2 N 0.3368(8) 0.9545(6) 0.5830(5) 0.123(2) Uani 1 1 d D U . . .
C81 C 0.1139(13) 0.8954(9) 0.5688(7) 0.118(3) Uani 1 1 d . U . . .
H81A H 0.092612 0.929810 0.578028 0.142 Uiso 1 1 calc R U . C 2
H81B H 0.096795 0.866857 0.587548 0.142 Uiso 1 1 calc R U . C 2
C82 C 0.2177(10) 0.9066(8) 0.6066(6) 0.117(3) Uani 1 1 d D U . . .
H82A H 0.204098 0.876663 0.624902 0.141 Uiso 1 1 calc R U . C 2
H82B H 0.196927 0.939906 0.618200 0.141 Uiso 1 1 calc R U . C 2
C83 C 0.3006(9) 0.9114(7) 0.6057(7) 0.122(3) Uani 1 1 d D U . . .
H83A H 0.317697 0.914049 0.634453 0.146 Uiso 1 1 calc R U . C 2
H83B H 0.319789 0.877089 0.594909 0.146 Uiso 1 1 calc R U . C 2
C84 C 0.4142(9) 0.9438(7) 0.5747(6) 0.125(3) Uani 1 1 d D U . . .
H84A H 0.440216 0.934843 0.600493 0.150 Uiso 1 1 calc R U . . .
H84B H 0.437426 0.976124 0.562912 0.150 Uiso 1 1 calc R U . . .
C85 C 0.4201(13) 0.8983(9) 0.5454(6) 0.123(3) Uani 1 1 d D U . . .
H85A H 0.472103 0.886743 0.543474 0.148 Uiso 1 1 calc R U . . .
H85B H 0.390858 0.867564 0.555408 0.148 Uiso 1 1 calc R U . . .
C86 C 0.4108(14) 0.8838(9) 0.4727(6) 0.127(4) Uani 1 1 d D U . . .
H86A H 0.393759 0.847012 0.478908 0.153 Uiso 1 1 calc R U . . .
H86B H 0.465196 0.882140 0.471803 0.153 Uiso 1 1 calc R U . . .
C87 C 0.3260(12) 1.0078(6) 0.6008(6) 0.123(3) Uani 1 1 d D U . . .
H87A H 0.359963 1.013198 0.624234 0.148 Uiso 1 1 calc R U . C 2
H87B H 0.274871 1.011763 0.610544 0.148 Uiso 1 1 calc R U . C 2
C88 C 0.3418(14) 1.0490(9) 0.5670(7) 0.121(3) Uani 1 1 d . U . . .
H88A H 0.349255 1.084976 0.579132 0.146 Uiso 1 1 calc R U . C 2
H88B H 0.386952 1.038958 0.552076 0.146 Uiso 1 1 calc R U . C 2
C89 C 0.2827(9) 1.0930(8) 0.5139(6) 0.120(4) Uani 1 1 d D U . . .
H89A H 0.328296 1.091526 0.497569 0.144 Uiso 1 1 calc R U . C 2
H89B H 0.283594 1.126468 0.530196 0.144 Uiso 1 1 calc R U . C 2

loop_
_atom_site_aniso_label
_atom_site_aniso_U_11
_atom_site_aniso_U_22
_atom_site_aniso_U_33
_atom_site_aniso_U_23
_atom_site_aniso_U_13
_atom_site_aniso_U_12
U1 0.02778(14) 0.03295(16) 0.03096(15) 0.01201(12) -0.00948(10) -0.00526(11)
U2 0.02778(14) 0.03295(16) 0.03096(15) 0.01201(12) -0.00948(10) -0.00526(11)
U3 0.046(2) 0.0325(18) 0.0218(15) 0.0012(14) 0.0095(15) -0.0081(17)
Si1 0.0341(10) 0.0694(16) 0.0456(11) 0.0214(10) -0.0088(8) -0.0107(10)
Si1B 0.024(3) 0.035(3) 0.046(3) 0.015(3) -0.018(2) -0.003(3)
Si2 0.0341(10) 0.0694(16) 0.0456(11) 0.0214(10) -0.0088(8) -0.0107(10)
Si2B 0.024(3) 0.035(3) 0.046(3) 0.015(3) -0.018(2) -0.003(3)
Si4 0.0409(12) 0.0426(14) 0.0290(10) 0.0130(10) -0.0073(9) -0.0011(11)
Si4B 0.024(3) 0.035(3) 0.046(3) 0.015(3) -0.018(2) -0.003(3)
O1 0.043(4) 0.062(4) 0.054(4) 0.019(3) -0.007(3) -0.020(3)
O2 0.051(3) 0.043(4) 0.042(3) 0.025(3) -0.008(2) -0.020(3)
O2B 0.049(5) 0.041(6) 0.043(6) 0.026(5) -0.004(4) -0.019(5)
O3 0.057(3) 0.060(3) 0.045(3) 0.018(3) -0.005(3) 0.014(3)
O3B 0.039(5) 0.061(6) 0.045(6) 0.021(5) -0.008(5) 0.004(5)
O4 0.035(3) 0.053(4) 0.050(3) 0.029(3) -0.010(2) 0.003(3)
O4B 0.031(6) 0.038(7) 0.049(5) 0.026(6) -0.003(5) 0.009(7)
O5 0.032(2) 0.063(3) 0.051(3) 0.020(3) -0.008(2) -0.008(2)
O5B 0.051(9) 0.064(7) 0.069(9) 0.017(8) -0.001(8) -0.016(7)
O21 0.052(3) 0.055(4) 0.053(6) 0.014(4) -0.020(3) -0.015(3)
O21B 0.050(5) 0.049(5) 0.052(8) 0.016(5) -0.021(5) -0.011(5)
O22 0.054(3) 0.065(4) 0.039(3) 0.006(3) -0.003(2) -0.007(3)
O22B 0.036(5) 0.070(6) 0.042(6) 0.006(6) -0.007(5) 0.001(6)
O23 0.055(3) 0.062(4) 0.095(5) 0.011(4) 0.005(3) -0.027(3)
O23B 0.050(6) 0.064(6) 0.068(6) 0.018(6) 0.004(5) -0.017(6)
O24 0.070(4) 0.065(4) 0.044(3) 0.013(3) -0.017(3) -0.003(3)
O24B 0.069(7) 0.058(7) 0.044(6) 0.010(6) -0.017(6) 0.001(7)
O41 0.047(4) 0.055(4) 0.036(3) 0.015(3) -0.009(3) -0.002(3)
O41B 0.044(6) 0.053(7) 0.036(5) 0.016(5) -0.009(5) -0.001(6)
O42 0.110(5) 0.041(3) 0.065(4) 0.013(3) -0.035(4) 0.009(3)
O42B 0.104(7) 0.039(5) 0.076(6) 0.008(5) -0.039(6) 0.000(6)
O43 0.060(3) 0.060(3) 0.024(2) 0.011(2) -0.006(2) -0.018(3)
O43B 0.050(7) 0.053(7) 0.023(6) 0.012(6) -0.009(6) -0.009(7)
O44 0.040(3) 0.108(6) 0.048(4) -0.001(4) -0.008(3) -0.001(3)
O44B 0.032(5) 0.108(8) 0.050(8) 0.006(7) -0.006(6) 0.002(6)
C1 0.064(4) 0.057(4) 0.053(3) 0.015(3) -0.009(3) 0.015(3)
C2 0.052(5) 0.062(5) 0.048(4) 0.031(4) -0.003(4) 0.015(4)
C3 0.072(5) 0.063(6) 0.070(6) 0.014(5) -0.025(5) -0.003(5)
C4 0.093(7) 0.058(5) 0.077(6) 0.010(5) -0.011(6) 0.017(5)
C5 0.035(3) 0.047(3) 0.050(3) 0.022(3) -0.013(2) 0.005(3)
C6 0.036(4) 0.082(6) 0.075(6) 0.039(5) -0.021(4) -0.009(4)
C7 0.068(6) 0.060(5) 0.070(6) 0.005(4) -0.020(5) 0.012(5)
C8 0.050(4) 0.046(4) 0.043(4) 0.019(3) -0.010(3) 0.002(4)
C9 0.029(3) 0.063(4) 0.044(3) 0.023(3) -0.004(2) -0.004(3)
C10 0.049(5) 0.085(6) 0.062(5) 0.035(5) 0.008(4) 0.014(4)
C11 0.046(5) 0.076(6) 0.048(4) 0.014(4) -0.006(4) -0.002(4)
C12 0.044(5) 0.080(6) 0.061(5) 0.004(5) 0.002(4) -0.011(4)
C21 0.046(3) 0.068(4) 0.040(3) -0.001(3) 0.001(3) 0.003(3)
C22 0.049(4) 0.075(6) 0.057(5) 0.002(4) 0.004(4) -0.008(4)
C23 0.064(6) 0.078(6) 0.061(5) -0.019(5) -0.013(5) 0.015(5)
C24 0.068(6) 0.078(6) 0.040(4) -0.016(4) -0.011(4) 0.013(5)
C25 0.053(4) 0.072(4) 0.086(4) 0.017(4) 0.004(3) -0.029(3)
C26 0.069(6) 0.105(8) 0.091(7) 0.024(6) -0.008(6) -0.032(6)
C27 0.074(6) 0.089(7) 0.086(7) 0.017(6) 0.015(6) -0.044(6)
C28 0.068(6) 0.066(6) 0.094(7) 0.015(5) 0.005(6) -0.001(5)
C29 0.070(4) 0.066(4) 0.050(3) 0.009(3) -0.020(3) -0.001(4)
C30 0.087(7) 0.099(8) 0.092(7) 0.008(7) 0.001(6) 0.007(6)
C31 0.105(7) 0.089(7) 0.091(7) -0.012(6) -0.030(6) -0.008(7)
C32 0.118(8) 0.079(7) 0.073(6) 0.023(6) -0.009(6) 0.018(7)
C41 0.104(5) 0.040(3) 0.078(4) 0.014(3) -0.042(4) -0.001(4)
C42 0.101(7) 0.057(6) 0.101(8) -0.010(6) -0.037(6) -0.001(6)
C43 0.124(8) 0.059(6) 0.087(6) 0.019(5) -0.037(6) -0.027(6)
C44 0.110(7) 0.046(5) 0.095(6) 0.006(5) -0.043(6) 0.000(5)
C45 0.057(4) 0.064(4) 0.022(3) 0.015(3) -0.009(3) -0.010(3)
C46 0.073(6) 0.108(8) 0.046(5) 0.011(5) -0.003(4) 0.020(5)
C47 0.105(7) 0.111(7) 0.038(5) 0.014(5) -0.019(5) -0.048(6)
C48 0.105(7) 0.074(5) 0.052(5) 0.010(5) -0.023(5) 0.013(5)
C49 0.034(3) 0.110(5) 0.049(4) 0.003(4) -0.004(3) -0.002(3)
C50 0.036(4) 0.110(8) 0.064(6) 0.001(6) -0.010(4) 0.001(5)
C51 0.050(5) 0.115(7) 0.076(7) -0.010(6) -0.010(5) -0.001(5)
C52 0.054(6) 0.136(9) 0.063(6) 0.018(6) 0.006(5) 0.002(6)
K1 0.0634(18) 0.0519(10) 0.0522(13) 0.000 0.0006(10) 0.000
K1B 0.0634(18) 0.0519(10) 0.0522(13) 0.000 0.0006(10) 0.000
O61 0.097(4) 0.028(2) 0.064(4) -0.007(3) 0.007(3) -0.006(3)
O62 0.133(5) 0.067(4) 0.056(4) 0.000(3) 0.011(3) -0.020(4)
O63 0.101(5) 0.069(4) 0.098(5) 0.009(4) 0.021(4) -0.042(4)
O64 0.138(6) 0.082(5) 0.083(5) 0.000 -0.023(5) 0.000
N1 0.126(5) 0.051(4) 0.080(4) -0.007(3) -0.024(4) -0.005(4)
C61 0.096(5) 0.028(3) 0.063(5) -0.004(3) 0.014(4) -0.011(4)
C62 0.110(5) 0.040(3) 0.079(4) -0.012(3) -0.006(4) -0.006(4)
C63 0.118(5) 0.049(4) 0.082(4) -0.011(4) -0.020(4) -0.005(4)
C64 0.137(5) 0.059(4) 0.078(4) -0.003(4) -0.022(4) -0.007(4)
C65 0.140(5) 0.064(4) 0.067(4) 0.001(4) -0.008(4) -0.012(4)
C66 0.128(5) 0.076(4) 0.072(4) 0.006(4) 0.023(4) -0.029(4)
C67 0.115(5) 0.075(4) 0.087(5) 0.010(4) 0.027(4) -0.036(4)
C68 0.100(5) 0.072(5) 0.114(6) 0.008(5) 0.006(5) -0.040(4)
C69 0.103(6) 0.076(6) 0.124(7) 0.010(5) -0.003(6) -0.037(5)
C70 0.143(6) 0.090(5) 0.091(5) 0.007(3) -0.023(5) 0.000(4)
C71 0.148(7) 0.099(6) 0.099(6) 0.006(5) -0.021(6) 0.000(5)
K2 0.0634(18) 0.0519(10) 0.0522(13) 0.000 0.0006(10) 0.000
K2B 0.0634(18) 0.0519(10) 0.0522(13) 0.000 0.0006(10) 0.000
O81 0.131(6) 0.088(5) 0.126(6) 0.040(5) -0.006(6) 0.007(5)
O82 0.132(6) 0.127(7) 0.119(6) -0.006(5) -0.010(6) 0.037(6)
O83 0.164(7) 0.088(5) 0.112(6) -0.001(5) -0.018(5) -0.016(5)
N2 0.137(5) 0.113(5) 0.119(5) 0.017(4) -0.009(5) 0.021(5)
C81 0.131(7) 0.094(6) 0.130(7) 0.037(6) -0.005(7) 0.002(7)
C82 0.134(6) 0.094(5) 0.124(6) 0.037(5) -0.008(6) 0.013(5)
C83 0.137(6) 0.108(5) 0.122(6) 0.027(5) -0.010(5) 0.018(5)
C84 0.134(6) 0.122(6) 0.119(6) 0.008(5) -0.013(5) 0.028(5)
C85 0.130(6) 0.124(6) 0.117(6) 0.001(5) -0.016(5) 0.036(6)
C86 0.133(8) 0.129(8) 0.119(7) -0.011(6) -0.009(7) 0.031(7)
C87 0.146(6) 0.108(5) 0.116(6) 0.010(5) -0.011(5) 0.007(5)
C88 0.154(7) 0.097(5) 0.113(6) 0.006(5) -0.015(5) -0.007(5)
C89 0.167(8) 0.086(6) 0.108(7) -0.003(6) -0.016(7) -0.014(7)

loop_
_atom_type_symbol
_atom_type_description
_atom_type_scat_dispersion_real
_atom_type_scat_dispersion_imag
_atom_type_scat_source
C C 0.0033 0.0016 'International Tables Vol C Tables 4.2.6.8 and 6.1.1.4'
H H 0.0000 0.0000 'International Tables Vol C Tables 4.2.6.8 and 6.1.1.4'
K K 0.2009 0.2494 'International Tables Vol C Tables 4.2.6.8 and 6.1.1.4'
N N 0.0061 0.0033 'International Tables Vol C Tables 4.2.6.8 and 6.1.1.4'
O O 0.0106 0.0060 'International Tables Vol C Tables 4.2.6.8 and 6.1.1.4'
Si Si 0.0817 0.0704 'International Tables Vol C Tables 4.2.6.8 and 6.1.1.4'
U U -9.6767 9.6646 'International Tables Vol C Tables 4.2.6.8 and 6.1.1.4'

loop_
_exptl_crystal_face_index_h
_exptl_crystal_face_index_k
_exptl_crystal_face_index_l
_exptl_crystal_face_perp_dist
0 -1 1 0.0278
0 1 0 0.1163
1 1 -4 0.1632
-1 1 0 0.1494
1 -1 -1 0.1791
-1 -3 -3 0.1345
1 2 1 0.1237
0 0 0 0.1372
-1 0 1 0.1935
0 -2 -5 0.1607
1 0 -1 0.1618
-1 -1 -2 0.1286
0 0 2 0.1970
-1 -1 -1 0.1152
-1 0 -2 0.1489
-1 0 -1 0.1243

loop_
_geom_angle_atom_site_label_1
_geom_angle_atom_site_label_2
_geom_angle_atom_site_label_3
_geom_angle
_geom_angle_site_symmetry_1
_geom_angle_site_symmetry_3
_geom_angle_publ_flag
O1 U1 O2 110.1(2) . . ?
O1 U1 O21 103.02(18) . . ?
O1 U1 O41 109.43(18) . . ?
O2 U1 O21 109.5(3) . . ?
O2 U1 O41 113.0(3) . . ?
O41 U1 O21 111.3(3) . . ?
U3 U2 O2B 41.9(5) . . ?
O1 U2 U3 53.46(11) . . ?
O1 U2 U3 34.30(7) . 7_665 ?
O1 U2 O2B 82.3(8) . . ?
O1 U2 O41B 116.7(10) . . ?
O21B U2 U3 133.7(19) . . ?
O21B U2 O1 109.3(11) . . ?
O21B U2 O2B 99.4(18) . . ?
O21B U2 O41B 128(2) . . ?
O41B U2 U3 94.6(10) . . ?
O41B U2 O2B 109.7(15) . . ?
O1 U3 U2 35.78(8) . 7_665 ?
O1 U3 U2 56.46(11) . . ?
O2B U3 U2 78.5(10) . . ?
O2B U3 O1 111.2(12) . . ?
O2 Si1 O4 111.0(5) . . ?
O2 Si1 O5 99.1(4) . . ?
O3 Si1 O2 119.6(4) . . ?
O3 Si1 O4 108.7(4) . . ?
O3 Si1 O5 114.1(5) . . ?
O4 Si1 O5 102.9(4) . . ?
O2B Si1B O3B 132.9(15) . . ?
O2B Si1B O4B 124(2) . . ?
O2B Si1B O5B 127.2(15) . . ?
O3B Si1B O4B 86.5(13) . . ?
O3B Si1B O5B 85.1(13) . . ?
O4B Si1B O5B 85.7(13) . . ?
O21 Si2 O22 114.0(5) . . ?
O21 Si2 O23 114.2(5) . . ?
O21 Si2 O24 109.4(9) . . ?
O22 Si2 O23 103.7(5) . . ?
O24 Si2 O22 109.6(7) . . ?
O24 Si2 O23 105.4(7) . . ?
O21B Si2B O23B 112(2) . . ?
O21B Si2B O24B 108(5) . . ?
O22B Si2B O21B 112(2) . . ?
O22B Si2B O23B 108.5(16) . . ?
O22B Si2B O24B 108.4(18) . . ?
O24B Si2B O23B 108.0(18) . . ?
O41 Si4 O42 116.1(4) . . ?
O41 Si4 O43 110.2(4) . . ?
O41 Si4 O44 113.6(5) . . ?
O42 Si4 O44 100.8(5) . . ?
O43 Si4 O42 106.8(5) . . ?
O43 Si4 O44 108.6(5) . . ?
O41B Si4B O42B 113(2) . . ?
O41B Si4B O43B 107.7(19) . . ?
O41B Si4B O44B 113(3) . . ?
O42B Si4B O43B 108.2(13) . . ?
O42B Si4B O44B 107.5(13) . . ?
O43B Si4B O44B 107.7(13) . . ?
U1 O1 U1 180.0 . 7_665 ?
U1 O1 U2 161.79(5) . 7_665 ?
U1 O1 U2 18.21(5) 7_665 7_665 ?
U3 O1 U2 109.92(12) 7_665 . ?
U3 O1 U2 70.08(12) . . ?
Si1 O2 U1 174.2(4) . . ?
U3 O2B U2 59.7(7) . . ?
Si1B O2B U2 135.9(16) . . ?
Si1B O2B U3 164(2) . . ?
C1 O3 Si1 131.8(7) . . ?
C5 O4 Si1 126.4(6) . . ?
C9 O5 Si1 128.7(7) . . ?
Si2 O21 U1 172.9(6) . . ?
Si2B O21B U2 156(4) . . ?
C21 O22 Si2 130.0(6) . . ?
C25 O23 Si2 133.1(8) . . ?
C29 O24 Si2 135.8(15) . . ?
Si4 O41 U1 169.7(5) . . ?
Si4B O41B U2 174(2) . . ?
C41 O42 Si4 132.3(8) . . ?
C45 O43 Si4 131.1(6) . . ?
C49 O44 Si4 129.9(8) . . ?
O3 C1 C2 108.0(9) . . ?
O3 C1 C3 110.8(8) . . ?
O3 C1 C4 105.5(10) . . ?
C3 C1 C2 108.5(10) . . ?
C4 C1 C2 109.3(9) . . ?
C4 C1 C3 114.5(12) . . ?
C1 C2 H2A 109.5 . . ?
C1 C2 H2B 109.5 . . ?
C1 C2 H2C 109.5 . . ?
H2A C2 H2B 109.5 . . ?
H2A C2 H2C 109.5 . . ?
H2B C2 H2C 109.5 . . ?
C1 C3 H3A 109.5 . . ?
C1 C3 H3B 109.5 . . ?
C1 C3 H3C 109.5 . . ?
H3A C3 H3B 109.5 . . ?
H3A C3 H3C 109.5 . . ?
H3B C3 H3C 109.5 . . ?
C1 C4 H4A 109.5 . . ?
C1 C4 H4B 109.5 . . ?
C1 C4 H4C 109.5 . . ?
H4A C4 H4B 109.5 . . ?
H4A C4 H4C 109.5 . . ?
H4B C4 H4C 109.5 . . ?
O4 C5 C6 110.9(9) . . ?
O4 C5 C7 105.5(8) . . ?
O4 C5 C8 103.4(8) . . ?
C6 C5 C7 115.8(10) . . ?
C6 C5 C8 111.6(8) . . ?
C8 C5 C7 108.8(9) . . ?
C5 C6 H6A 109.5 . . ?
C5 C6 H6B 109.5 . . ?
C5 C6 H6C 109.5 . . ?
H6A C6 H6B 109.5 . . ?
H6A C6 H6C 109.5 . . ?
H6B C6 H6C 109.5 . . ?
C5 C7 H7A 109.5 . . ?
C5 C7 H7B 109.5 . . ?
C5 C7 H7C 109.5 . . ?
H7A C7 H7B 109.5 . . ?
H7A C7 H7C 109.5 . . ?
H7B C7 H7C 109.5 . . ?
C5 C8 H8A 109.5 . . ?
C5 C8 H8B 109.5 . . ?
C5 C8 H8C 109.5 . . ?
H8A C8 H8B 109.5 . . ?
H8A C8 H8C 109.5 . . ?
H8B C8 H8C 109.5 . . ?
O5 C9 C10 110.9(8) . . ?
O5 C9 C11 117.4(8) . . ?
O5 C9 C12 105.9(9) . . ?
C10 C9 C11 108.0(10) . . ?
C10 C9 C12 106.8(9) . . ?
C11 C9 C12 107.2(8) . . ?
C9 C10 H10A 109.5 . . ?
C9 C10 H10B 109.5 . . ?
C9 C10 H10C 109.5 . . ?
H10A C10 H10B 109.5 . . ?
H10A C10 H10C 109.5 . . ?
H10B C10 H10C 109.5 . . ?
C9 C11 H11A 109.5 . . ?
C9 C11 H11B 109.5 . . ?
C9 C11 H11C 109.5 . . ?
H11A C11 H11B 109.5 . . ?
H11A C11 H11C 109.5 . . ?
H11B C11 H11C 109.5 . . ?
C9 C12 H12A 109.5 . . ?
C9 C12 H12B 109.5 . . ?
C9 C12 H12C 109.5 . . ?
H12A C12 H12B 109.5 . . ?
H12A C12 H12C 109.5 . . ?
H12B C12 H12C 109.5 . . ?
O22 C21 C22 108.8(8) . . ?
O22 C21 C23 106.5(9) . . ?
O22 C21 C24 105.0(9) . . ?
C22 C21 C23 110.0(11) . . ?
C22 C21 C24 112.8(9) . . ?
C23 C21 C24 113.2(9) . . ?
C21 C22 H22A 109.5 . . ?
C21 C22 H22B 109.5 . . ?
C21 C22 H22C 109.5 . . ?
H22A C22 H22B 109.5 . . ?
H22A C22 H22C 109.5 . . ?
H22B C22 H22C 109.5 . . ?
C21 C23 H23A 109.5 . . ?
C21 C23 H23B 109.5 . . ?
C21 C23 H23C 109.5 . . ?
H23A C23 H23B 109.5 . . ?
H23A C23 H23C 109.5 . . ?
H23B C23 H23C 109.5 . . ?
C21 C24 H24A 109.5 . . ?
C21 C24 H24B 109.5 . . ?
C21 C24 H24C 109.5 . . ?
H24A C24 H24B 109.5 . . ?
H24A C24 H24C 109.5 . . ?
H24B C24 H24C 109.5 . . ?
O23 C25 C26 110.7(12) . . ?
O23 C25 C27 104.4(12) . . ?
O23 C25 C28 111.9(11) . . ?
C27 C25 C26 112.9(11) . . ?
C27 C25 C28 110.4(12) . . ?
C28 C25 C26 106.6(13) . . ?
C25 C26 H26A 109.5 . . ?
C25 C26 H26B 109.5 . . ?
C25 C26 H26C 109.5 . . ?
H26A C26 H26B 109.5 . . ?
H26A C26 H26C 109.5 . . ?
H26B C26 H26C 109.5 . . ?
C25 C27 H27A 109.5 . . ?
C25 C27 H27B 109.5 . . ?
C25 C27 H27C 109.5 . . ?
H27A C27 H27B 109.5 . . ?
H27A C27 H27C 109.5 . . ?
H27B C27 H27C 109.5 . . ?
C25 C28 H28A 109.5 . . ?
C25 C28 H28B 109.5 . . ?
C25 C28 H28C 109.5 . . ?
H28A C28 H28B 109.5 . . ?
H28A C28 H28C 109.5 . . ?
H28B C28 H28C 109.5 . . ?
O24 C29 C30 107.1(12) . . ?
O24 C29 C31 106.7(11) . . ?
O24 C29 C32 113.5(12) . . ?
C31 C29 C30 104.6(10) . . ?
C32 C29 C30 109.6(10) . . ?
C32 C29 C31 114.7(11) . . ?
C29 C30 H30A 109.5 . . ?
C29 C30 H30B 109.5 . . ?
C29 C30 H30C 109.5 . . ?
H30A C30 H30B 109.5 . . ?
H30A C30 H30C 109.5 . . ?
H30B C30 H30C 109.5 . . ?
C29 C31 H31A 109.5 . . ?
C29 C31 H31B 109.5 . . ?
C29 C31 H31C 109.5 . . ?
H31A C31 H31B 109.5 . . ?
H31A C31 H31C 109.5 . . ?
H31B C31 H31C 109.5 . . ?
C29 C32 H32A 109.5 . . ?
C29 C32 H32B 109.5 . . ?
C29 C32 H32C 109.5 . . ?
H32A C32 H32B 109.5 . . ?
H32A C32 H32C 109.5 . . ?
H32B C32 H32C 109.5 . . ?
O42 C41 C42 113.2(11) . . ?
O42 C41 C43 105.2(13) . . ?
O42 C41 C44 106.4(10) . . ?
C42 C41 C43 107.2(12) . . ?
C42 C41 C44 111.1(14) . . ?
C43 C41 C44 113.7(12) . . ?
C41 C42 H42A 109.5 . . ?
C41 C42 H42B 109.5 . . ?
C41 C42 H42C 109.5 . . ?
H42A C42 H42B 109.5 . . ?
H42A C42 H42C 109.5 . . ?
H42B C42 H42C 109.5 . . ?
C41 C43 H43A 109.5 . . ?
C41 C43 H43B 109.5 . . ?
C41 C43 H43C 109.5 . . ?
H43A C43 H43B 109.5 . . ?
H43A C43 H43C 109.5 . . ?
H43B C43 H43C 109.5 . . ?
C41 C44 H44A 109.5 . . ?
C41 C44 H44B 109.5 . . ?
C41 C44 H44C 109.5 . . ?
H44A C44 H44B 109.5 . . ?
H44A C44 H44C 109.5 . . ?
H44B C44 H44C 109.5 . . ?
O43 C45 C46 110.3(8) . . ?
O43 C45 C48 103.1(9) . . ?
C47 C45 O43 114.1(8) . . ?
C47 C45 C46 114.2(12) . . ?
C47 C45 C48 111.4(11) . . ?
C48 C45 C46 102.5(11) . . ?
C45 C46 H46A 109.5 . . ?
C45 C46 H46B 109.5 . . ?
C45 C46 H46C 109.5 . . ?
H46A C46 H46B 109.5 . . ?
H46A C46 H46C 109.5 . . ?
H46B C46 H46C 109.5 . . ?
C45 C47 H47A 109.5 . . ?
C45 C47 H47B 109.5 . . ?
C45 C47 H47C 109.5 . . ?
H47A C47 H47B 109.5 . . ?
H47A C47 H47C 109.5 . . ?
H47B C47 H47C 109.5 . . ?
C45 C48 H48A 109.5 . . ?
C45 C48 H48B 109.5 . . ?
C45 C48 H48C 109.5 . . ?
H48A C48 H48B 109.5 . . ?
H48A C48 H48C 109.5 . . ?
H48B C48 H48C 109.5 . . ?
O44 C49 C50 105.2(10) . . ?
O44 C49 C51 110.7(10) . . ?
O44 C49 C52 107.1(12) . . ?
C50 C49 C51 109.3(12) . . ?
C52 C49 C50 111.4(11) . . ?
C52 C49 C51 112.7(12) . . ?
C49 C50 H50A 109.5 . . ?
C49 C50 H50B 109.5 . . ?
C49 C50 H50C 109.5 . . ?
H50A C50 H50B 109.5 . . ?
H50A C50 H50C 109.5 . . ?
H50B C50 H50C 109.5 . . ?
C49 C51 H51A 109.5 . . ?
C49 C51 H51B 109.5 . . ?
C49 C51 H51C 109.5 . . ?
H51A C51 H51B 109.5 . . ?
H51A C51 H51C 109.5 . . ?
H51B C51 H51C 109.5 . . ?
C49 C52 H52A 109.5 . . ?
C49 C52 H52B 109.5 . . ?
C49 C52 H52C 109.5 . . ?
H52A C52 H52B 109.5 . . ?
H52A C52 H52C 109.5 . . ?
H52B C52 H52C 109.5 . . ?
O61 K1 O61 58.9(4) . 2_656 ?
O61 K1 O64 150.54(19) . . ?
O61 K1 O64 150.54(19) 2_656 . ?
O61 K1 N1 59.2(3) 2_656 2_656 ?
O61 K1 N1 117.9(3) . 2_656 ?
O61 K1 N1 117.9(3) 2_656 . ?
O61 K1 N1 59.2(3) . . ?
O62 K1 O61 92.1(3) 2_656 2_656 ?
O62 K1 O61 92.1(3) . . ?
O62 K1 O61 126.8(3) 2_656 . ?
O62 K1 O61 126.8(3) . 2_656 ?
O62 K1 O62 137.2(5) 2_656 . ?
O62 K1 O63 61.4(4) . . ?
O62 K1 O63 61.4(4) 2_656 2_656 ?
O62 K1 O63 107.5(4) 2_656 . ?
O62 K1 O63 107.6(4) . 2_656 ?
O62 K1 O64 68.6(3) . . ?
O62 K1 O64 68.6(3) 2_656 . ?
O62 K1 N1 120.8(4) 2_656 . ?
O62 K1 N1 120.8(4) . 2_656 ?
O62 K1 N1 60.5(4) . . ?
O62 K1 N1 60.5(4) 2_656 2_656 ?
O63 K1 O61 89.9(3) 2_656 . ?
O63 K1 O61 89.9(3) . 2_656 ?
O63 K1 O61 115.1(3) . . ?
O63 K1 O61 115.1(3) 2_656 2_656 ?
O63 K1 O63 151.9(5) 2_656 . ?
O63 K1 O64 75.9(3) 2_656 . ?
O63 K1 O64 75.9(3) . . ?
O63 K1 N1 59.8(4) . 2_656 ?
O63 K1 N1 121.1(4) . . ?
O63 K1 N1 59.8(4) 2_656 . ?
O63 K1 N1 121.1(4) 2_656 2_656 ?
N1 K1 O64 91.5(3) . . ?
N1 K1 O64 91.5(3) 2_656 . ?
N1 K1 N1 177.0(5) . 2_656 ?
K1B K1B O61 54.7(3) 2_656 . ?
K1B K1B O62 53.4(13) 2_656 . ?
K1B K1B O63 113.5(16) 2_656 . ?
K1B K1B O64 83.6(2) 2_656 . ?
K1B K1B C68 133.5(15) 2_656 . ?
O61 K1B O61 58.4(6) 2_656 . ?
O61 K1B O62 125.5(6) 2_656 . ?
O61 K1B O63 114.2(7) 2_656 2_656 ?
O61 K1B O64 163.2(5) 2_656 . ?
O61 K1B O64 138.3(5) . . ?
O61 K1B N1 65.7(5) 2_656 2_656 ?
O61 K1B C64 82.1(4) 2_656 2_656 ?
O61 K1B C64 138.3(7) . 2_656 ?
O61 K1B C65 84.6(4) 2_656 2_656 ?
O61 K1B C65 128.4(6) . 2_656 ?
O61 K1B C68 134.2(7) . . ?
O61 K1B C68 96.9(6) 2_656 . ?
O62 K1B O61 125.8(7) 2_656 . ?
O62 K1B O61 84.8(3) . . ?
O62 K1B O61 99.7(4) 2_656 2_656 ?
O62 K1B O62 134.8(10) 2_656 . ?
O62 K1B O63 117.5(8) 2_656 . ?
O62 K1B O63 60.3(5) 2_656 2_656 ?
O62 K1B O63 97.7(5) . 2_656 ?
O62 K1B O64 65.9(4) . . ?
O62 K1B O64 69.8(5) 2_656 . ?
O62 K1B N1 67.3(4) 2_656 2_656 ?
O62 K1B C64 133.1(8) . 2_656 ?
O62 K1B C64 43.5(5) 2_656 2_656 ?
O62 K1B C65 145.8(9) . 2_656 ?
O62 K1B C65 21.9(4) 2_656 2_656 ?
O62 K1B C68 80.4(5) . . ?
O62 K1B C68 93.9(7) 2_656 . ?
O63 K1B O61 114.3(5) . . ?
O63 K1B O61 83.1(5) 2_656 . ?
O63 K1B O61 97.0(7) . 2_656 ?
O63 K1B O62 60.6(4) . . ?
O63 K1B O63 148.8(9) . 2_656 ?
O63 K1B O64 77.5(6) . . ?
O63 K1B O64 72.8(5) 2_656 . ?
O63 K1B N1 66.3(6) . 2_656 ?
O63 K1B C64 80.8(6) . 2_656 ?
O63 K1B C64 103.8(5) 2_656 2_656 ?
O63 K1B C65 81.0(5) 2_656 2_656 ?
O63 K1B C65 104.1(6) . 2_656 ?
O63 K1B C68 141.6(9) 2_656 . ?
O63 K1B C68 24.1(4) . . ?
O64 K1B C64 81.4(5) . 2_656 ?
O64 K1B C65 81.4(5) . 2_656 ?
O64 K1B C68 71.5(6) . . ?
N1 K1B O61 123.9(8) 2_656 . ?
N1 K1B O62 126.6(7) 2_656 . ?
N1 K1B O63 126.9(5) 2_656 2_656 ?
N1 K1B O64 97.7(6) 2_656 . ?
N1 K1B C64 24.9(4) 2_656 2_656 ?
N1 K1B C65 46.0(5) 2_656 2_656 ?
N1 K1B C68 46.7(5) 2_656 . ?
C65 K1B C64 23.9(4) 2_656 2_656 ?
C68 K1B C64 57.1(5) . 2_656 ?
C68 K1B C65 80.1(6) . 2_656 ?
K1B O61 K1B 12.3(5) 2_656 . ?
C61 O61 K1 114.8(7) . . ?
C61 O61 K1B 109.3(7) . . ?
C61 O61 K1B 120.7(7) . 2_656 ?
C62 O61 K1 116.7(6) . . ?
C62 O61 K1B 110.8(7) . 2_656 ?
C62 O61 K1B 122.0(7) . . ?
C62 O61 C61 111.1(9) . . ?
K1B O62 K1B 12.7(7) 2_656 . ?
C65 O62 K1 120.1(9) . . ?
C65 O62 K1B 125.7(10) . . ?
C65 O62 K1B 113.4(10) . 2_656 ?
C65 O62 C66 113.0(12) . . ?
C66 O62 K1 114.2(9) . . ?
C66 O62 K1B 120.1(10) . 2_656 ?
C66 O62 K1B 108.9(10) . . ?
K1 O63 K1B 5.77(11) . 2_656 ?
C67 O63 K1 109.7(10) . . ?
C67 O63 K1B 115.9(10) . . ?
C67 O63 K1B 104.5(10) . 2_656 ?
C68 O63 K1 110.0(9) . . ?
C68 O63 K1B 115.0(10) . 2_656 ?
C68 O63 K1B 104.5(9) . . ?
C68 O63 C67 114.5(11) . . ?
K1 O64 K1B 6.4(2) . 2_656 ?
K1B O64 K1B 12.7(5) 2_656 . ?
C70 O64 K1 126.9(9) . . ?
C70 O64 K1 126.9(9) 2_656 . ?
C70 O64 K1B 121.8(9) 2_656 . ?
C70 O64 K1B 121.8(9) . 2_656 ?
C70 O64 K1B 131.8(9) . . ?
C70 O64 K1B 131.8(9) 2_656 2_656 ?
C70 O64 C70 106.2(17) 2_656 . ?
K1B N1 K1B 0.3(2) 2_656 . ?
C63 N1 K1 110.1(9) . . ?
C63 N1 K1B 110.0(10) . 2_656 ?
C63 N1 K1B 109.8(10) . . ?
C64 N1 K1 104.2(10) . . ?
C64 N1 K1B 104.5(10) . . ?
C64 N1 K1B 104.2(11) . 2_656 ?
C64 N1 C63 111.1(12) . . ?
C64 N1 C69 115.2(13) . 2_656 ?
C69 N1 K1 106.7(9) 2_656 . ?
C69 N1 K1B 106.8(10) 2_656 2_656 ?
C69 N1 K1B 106.8(9) 2_656 . ?
C69 N1 C63 109.2(14) 2_656 . ?
O61 C61 C61 110.3(9) . 2_656 ?
O61 C61 H61A 109.6 . . ?
O61 C61 H61B 109.6 . . ?
C61 C61 H61A 109.6 2_656 . ?
C61 C61 H61B 109.6 2_656 . ?
H61A C61 H61B 108.1 . . ?
K1B C62 H62A 156.2 2_656 . ?
K1B C62 H62B 87.6 2_656 . ?
O61 C62 K1B 47.0(6) . 2_656 ?
O61 C62 H62A 109.6 . . ?
O61 C62 H62B 109.6 . . ?
O61 C62 C63 110.2(12) . . ?
H62A C62 H62B 108.1 . . ?
C63 C62 K1B 80.3(8) . 2_656 ?
C63 C62 H62A 109.6 . . ?
C63 C62 H62B 109.6 . . ?
N1 C63 H63A 109.2 . . ?
N1 C63 H63B 109.2 . . ?
C62 C63 N1 112.1(11) . . ?
C62 C63 H63A 109.2 . . ?
C62 C63 H63B 109.2 . . ?
H63A C63 H63B 107.9 . . ?
K1B C64 H64A 93.2 2_656 . ?
K1B C64 H64B 155.3 2_656 . ?
N1 C64 K1B 50.9(8) . 2_656 ?
N1 C64 H64A 108.1 . . ?
N1 C64 H64B 108.1 . . ?
H64A C64 H64B 107.3 . . ?
C65 C64 K1B 77.2(10) . 2_656 ?
C65 C64 N1 116.8(15) . . ?
C65 C64 H64A 108.1 . . ?
C65 C64 H64B 108.1 . . ?
K1B C65 H65A 149.1 2_656 . ?
K1B C65 H65B 97.7 2_656 . ?
O62 C65 K1B 44.7(7) . 2_656 ?
O62 C65 C64 114.8(14) . . ?
O62 C65 H65A 108.6 . . ?
O62 C65 H65B 108.6 . . ?
C64 C65 K1B 78.8(10) . 2_656 ?
C64 C65 H65A 108.6 . . ?
C64 C65 H65B 108.6 . . ?
H65A C65 H65B 107.5 . . ?
K1B C66 H66A 90.6 2_656 . ?
K1B C66 H66B 149.3 2_656 . ?
O62 C66 K1B 39.9(7) . 2_656 ?
O62 C66 H66A 109.6 . . ?
O62 C66 H66B 109.6 . . ?
O62 C66 C67 110.3(14) . . ?
H66A C66 H66B 108.1 . . ?
C67 C66 K1B 85.4(9) . 2_656 ?
C67 C66 H66A 109.6 . . ?
C67 C66 H66B 109.6 . . ?
O63 C67 C66 112.5(12) . . ?
O63 C67 H67A 109.1 . . ?
O63 C67 H67B 109.1 . . ?
C66 C67 H67A 109.1 . . ?
C66 C67 H67B 109.1 . . ?
H67A C67 H67B 107.8 . . ?
K1B C68 H68A 160.7 . . ?
K1B C68 H68B 78.2 . . ?
O63 C68 K1B 51.4(7) . . ?
O63 C68 H68A 109.8 . . ?
O63 C68 H68B 109.8 . . ?
O63 C68 C69 109.3(13) . . ?
H68A C68 H68B 108.3 . . ?
C69 C68 K1B 83.9(10) . . ?
C69 C68 H68A 109.8 . . ?
C69 C68 H68B 109.8 . . ?
K1B C69 H69A 100.7 . . ?
K1B C69 H69B 149.0 . . ?
N1 C69 K1B 48.5(7) 2_656 . ?
N1 C69 H69A 108.9 2_656 . ?
N1 C69 H69B 108.9 2_656 . ?
C68 C69 K1B 72.0(10) . . ?
C68 C69 N1 113.4(16) . 2_656 ?
C68 C69 H69A 108.9 . . ?
C68 C69 H69B 108.9 . . ?
H69A C69 H69B 107.7 . . ?
O64 C70 H70A 109.4 . . ?
O64 C70 H70B 109.4 . . ?
H70A C70 H70B 108.0 . . ?
C71 C70 O64 111.0(14) . . ?
C71 C70 H70A 109.4 . . ?
C71 C70 H70B 109.4 . . ?
C70 C71 C71 104.4(8) . 2_656 ?
C70 C71 H71A 110.9 . . ?
C70 C71 H71B 110.9 . . ?
C71 C71 H71A 110.9 2_656 . ?
C71 C71 H71B 110.9 2_656 . ?
H71A C71 H71B 108.9 . . ?
O81 K2 O81 123.0(6) 2_556 . ?
O81 K2 N2 61.1(4) 2_556 2_556 ?
O81 K2 N2 119.2(4) . 2_556 ?
O81 K2 N2 119.2(4) 2_556 . ?
O81 K2 N2 61.1(4) . . ?
O81 K2 C86 106.8(5) 2_556 2_556 ?
O81 K2 C86 40.4(4) . 2_556 ?
O82 K2 O81 61.2(4) . 2_556 ?
O82 K2 O81 98.2(4) 2_556 2_556 ?
O82 K2 O81 61.2(4) 2_556 . ?
O82 K2 O81 98.2(4) . . ?
O82 K2 O82 138.5(7) . 2_556 ?
O82 K2 N2 58.5(4) 2_556 2_556 ?
O82 K2 N2 121.7(4) 2_556 . ?
O82 K2 N2 121.7(4) . 2_556 ?
O82 K2 N2 58.5(4) . . ?
O82 K2 C86 21.1(4) 2_556 2_556 ?
O82 K2 C86 125.5(5) . 2_556 ?
O83 K2 O81 96.8(4) 2_556 2_556 ?
O83 K2 O81 96.8(4) . . ?
O83 K2 O81 134.7(4) 2_556 . ?
O83 K2 O81 134.7(4) . 2_556 ?
O83 K2 O82 121.1(5) . 2_556 ?
O83 K2 O82 95.4(5) 2_556 2_556 ?
O83 K2 O82 95.4(5) . . ?
O83 K2 O82 121.1(5) 2_556 . ?
O83 K2 O83 60.7(6) 2_556 . ?
O83 K2 N2 59.7(4) . . ?
O83 K2 N2 119.8(4) . 2_556 ?
O83 K2 N2 119.8(4) 2_556 . ?
O83 K2 N2 59.7(4) 2_556 2_556 ?
O83 K2 C86 118.0(5) . 2_556 ?
O83 K2 C86 112.8(5) 2_556 2_556 ?
N2 K2 N2 179.5(5) 2_556 . ?
N2 K2 C86 101.3(4) . 2_556 ?
N2 K2 C86 78.9(4) 2_556 2_556 ?
K2B K2B O81 139.4(6) 2_556 . ?
K2B K2B O82 51.1(10) 2_556 . ?
K2B K2B O83 91.6(7) 2_556 . ?
K2B K2B N2 102.6(13) 2_556 . ?
K2B K2B C81 145.8(8) 2_556 . ?
K2B K2B C82 141.3(11) 2_556 . ?
K2B K2B C83 118.6(13) 2_556 . ?
K2B K2B C86 123.2(10) 2_556 2_556 ?
K2B K2B C88 92.5(10) 2_556 . ?
O81 K2B O82 98.2(6) . . ?
O81 K2B O82 70.4(6) . 2_556 ?
O81 K2B O83 117.5(7) . . ?
O81 K2B O83 157.5(8) . 2_556 ?
O81 K2B N2 69.5(6) . . ?
O81 K2B C81 24.0(5) . . ?
O81 K2B C82 21.9(4) . . ?
O81 K2B C83 44.3(5) . . ?
O81 K2B C86 45.8(6) . 2_556 ?
O81 K2B C88 104.7(7) . . ?
O82 K2B O82 127.2(8) 2_556 . ?
O82 K2B O83 96.6(6) 2_556 2_556 ?
O82 K2B N2 139.7(7) 2_556 . ?
O82 K2B C81 50.3(6) 2_556 . ?
O82 K2B C82 91.2(6) 2_556 . ?
O82 K2B C83 114.3(6) 2_556 . ?
O82 K2B C83 67.5(5) . . ?
O82 K2B C86 24.7(4) 2_556 2_556 ?
O82 K2B C88 158.0(8) 2_556 . ?
O82 K2B C88 74.3(6) . . ?
O83 K2B O82 141.4(8) . 2_556 ?
O83 K2B O82 104.2(6) 2_556 . ?
O83 K2B O82 90.4(6) . . ?
O83 K2B O83 61.4(7) . 2_556 ?
O83 K2B N2 122.6(6) 2_556 . ?
O83 K2B N2 65.2(5) . . ?
O83 K2B C81 122.6(7) . . ?
O83 K2B C81 135.0(7) 2_556 . ?
O83 K2B C82 153.1(7) 2_556 . ?
O83 K2B C82 97.1(6) . . ?
O83 K2B C83 146.7(6) 2_556 . ?
O83 K2B C83 85.8(6) . . ?
O83 K2B C86 119.3(7) 2_556 2_556 ?
O83 K2B C86 141.8(8) . 2_556 ?
O83 K2B C88 21.8(5) . . ?
O83 K2B C88 80.3(6) 2_556 . ?
N2 K2B O82 56.2(5) . . ?
N2 K2B C81 91.3(6) . . ?
N2 K2B C82 49.7(4) . . ?
N2 K2B C83 25.4(3) . . ?
N2 K2B C86 115.2(6) . 2_556 ?
N2 K2B C88 43.8(5) . . ?
C81 K2B O82 120.0(6) . . ?
C81 K2B C82 41.6(5) . . ?
C81 K2B C83 67.0(5) . . ?
C81 K2B C86 26.6(5) . 2_556 ?
C81 K2B C88 118.1(7) . . ?
C82 K2B O82 91.1(6) . . ?
C82 K2B C83 26.2(3) . . ?
C82 K2B C88 82.8(6) . . ?
C83 K2B C88 66.3(5) . . ?
C86 K2B O82 122.7(7) 2_556 . ?
C86 K2B C82 66.6(5) 2_556 . ?
C86 K2B C83 89.9(6) 2_556 . ?
C86 K2B C88 144.0(7) 2_556 . ?
C81 O81 K2 113.2(11) . . ?
C81 O81 K2B 108.7(12) . . ?
C82 O81 K2 118.4(12) . . ?
C82 O81 K2B 114.7(13) . . ?
C82 O81 C81 115.8(18) . . ?
K2B O82 K2B 23.9(5) 2_556 . ?
C85 O82 K2 117.8(12) . . ?
C85 O82 K2B 107.6(12) . . ?
C85 O82 K2B 131.3(13) . 2_556 ?
C86 O82 K2 111.1(13) . . ?
C86 O82 K2B 120.1(14) . . ?
C86 O82 K2B 102.4(13) . 2_556 ?
C86 O82 C85 119.3(16) . . ?
K2 O83 K2B 13.8(3) . 2_556 ?
C88 O83 K2 115.6(12) . . ?
C88 O83 K2B 115.2(13) . 2_556 ?
C88 O83 K2B 117.3(12) . . ?
C89 O83 K2 113.9(11) . . ?
C89 O83 K2B 102.8(11) . 2_556 ?
C89 O83 K2B 122.4(11) . . ?
C89 O83 C88 110.7(14) . . ?
C83 N2 K2 102.2(12) . . ?
C83 N2 K2B 96.2(12) . . ?
C83 N2 C87 113.8(11) . . ?
C84 N2 K2 108.6(12) . . ?
C84 N2 K2B 121.1(13) . . ?
C84 N2 C83 113.4(11) . . ?
C84 N2 C87 111.8(11) . . ?
C87 N2 K2 106.3(12) . . ?
C87 N2 K2B 99.3(12) . . ?
K2B C81 H81A 88.9 . . ?
K2B C81 H81B 156.1 . . ?
O81 C81 K2B 47.3(9) . . ?
O81 C81 H81A 109.7 . . ?
O81 C81 H81B 109.7 . . ?
O81 C81 C86 110(2) . 2_556 ?
H81A C81 H81B 108.2 . . ?
C86 C81 K2B 78.4(12) 2_556 . ?
C86 C81 H81A 109.7 2_556 . ?
C86 C81 H81B 109.7 2_556 . ?
K2B C82 H82A 151.4 . . ?
K2B C82 H82B 91.6 . . ?
O81 C82 K2B 43.4(9) . . ?
O81 C82 H82A 108.9 . . ?
O81 C82 H82B 108.9 . . ?
O81 C82 C83 113.3(19) . . ?
H82A C82 H82B 107.7 . . ?
C83 C82 K2B 83.2(11) . . ?
C83 C82 H82A 108.9 . . ?
C83 C82 H82B 108.9 . . ?
K2B C83 H83A 154.5 . . ?
K2B C83 H83B 97.9 . . ?
N2 C83 K2B 58.4(10) . . ?
N2 C83 C82 121.2(15) . . ?
N2 C83 H83A 107.0 . . ?
N2 C83 H83B 107.0 . . ?
C82 C83 K2B 70.6(11) . . ?
C82 C83 H83A 107.0 . . ?
C82 C83 H83B 107.0 . . ?
H83A C83 H83B 106.8 . . ?
N2 C84 H84A 109.8 . . ?
N2 C84 H84B 109.8 . . ?
N2 C84 C85 109.5(16) . . ?
H84A C84 H84B 108.2 . . ?
C85 C84 H84A 109.8 . . ?
C85 C84 H84B 109.8 . . ?
O82 C85 C84 110.1(17) . . ?
O82 C85 H85A 109.7 . . ?
O82 C85 H85B 109.7 . . ?
C84 C85 H85A 109.7 . . ?
C84 C85 H85B 109.7 . . ?
H85A C85 H85B 108.2 . . ?
K2B C86 H86A 106.3 2_556 . ?
K2B C86 H86B 145.4 2_556 . ?
O82 C86 K2B 53.0(10) . 2_556 ?
O82 C86 C81 124.2(19) . 2_556 ?
O82 C86 H86A 106.3 . . ?
O82 C86 H86B 106.3 . . ?
C81 C86 K2B 75.0(13) 2_556 2_556 ?
C81 C86 H86A 106.3 2_556 . ?
C81 C86 H86B 106.3 2_556 . ?
H86A C86 H86B 106.4 . . ?
K2B C87 H87A 166.3 . . ?
K2B C87 H87B 79.3 . . ?
N2 C87 K2B 56.0(10) . . ?
N2 C87 H87A 110.3 . . ?
N2 C87 H87B 110.3 . . ?
N2 C87 C88 107.2(15) . . ?
H87A C87 H87B 108.5 . . ?
C88 C87 K2B 76.1(12) . . ?
C88 C87 H87A 110.3 . . ?
C88 C87 H87B 110.3 . . ?
K2B C88 H88A 149.0 . . ?
K2B C88 H88B 95.5 . . ?
O83 C88 K2B 40.9(9) . . ?
O83 C88 C87 107.7(18) . . ?
O83 C88 H88A 110.2 . . ?
O83 C88 H88B 110.2 . . ?
C87 C88 K2B 78.1(12) . . ?
C87 C88 H88A 110.2 . . ?
C87 C88 H88B 110.2 . . ?
H88A C88 H88B 108.5 . . ?
K2B C89 H89A 102.5 . . ?
K2B C89 H89A 81.7 2_556 . ?
K2B C89 H89B 164.1 2_556 . ?
K2B C89 H89B 142.7 . . ?
O83 C89 K2B 38.1(8) . . ?
O83 C89 K2B 54.5(9) . 2_556 ?
O83 C89 C89 109.7(14) . 2_556 ?
O83 C89 H89A 109.7 . . ?
O83 C89 H89B 109.7 . . ?
C89 C89 K2B 78.0(4) 2_556 . ?
C89 C89 K2B 77.2(4) 2_556 2_556 ?
C89 C89 H89A 109.7 2_556 . ?
C89 C89 H89B 109.7 2_556 . ?
H89A C89 H89B 108.2 . . ?

loop_
_geom_bond_atom_site_label_1
_geom_bond_atom_site_label_2
_geom_bond_distance
_geom_bond_site_symmetry_2
_geom_bond_publ_flag
U1 O1 2.1061(3) . ?
U1 O2 2.197(8) . ?
U1 O21 2.285(9) . ?
U1 O41 2.260(7) . ?
U2 U3 3.485(5) 7_665 ?
U2 U3 2.445(5) . ?
U2 O1 2.1675(15) . ?
U2 O2B 2.78(3) . ?
U2 O21B 1.95(4) . ?
U2 O41B 2.24(2) . ?
U3 O1 2.089(5) . ?
U3 O2B 1.891(16) . ?
Si1 O2 1.562(9) . ?
Si1 O3 1.539(9) . ?
Si1 O4 1.631(7) . ?
Si1 O5 1.710(7) . ?
Si1B O2B 1.663(10) . ?
Si1B O3B 1.683(10) . ?
Si1B O4B 1.685(10) . ?
Si1B O5B 1.699(10) . ?
Si2 O21 1.571(9) . ?
Si2 O22 1.631(8) . ?
Si2 O23 1.640(8) . ?
Si2 O24 1.622(11) . ?
Si2B O21B 1.65(2) . ?
Si2B O22B 1.64(2) . ?
Si2B O23B 1.65(2) . ?
Si2B O24B 1.65(2) . ?
Si4 O41 1.570(7) . ?
Si4 O42 1.640(10) . ?
Si4 O43 1.633(7) . ?
Si4 O44 1.647(9) . ?
Si4B O41B 1.63(2) . ?
Si4B O42B 1.63(2) . ?
Si4B O43B 1.63(2) . ?
Si4B O44B 1.63(2) . ?
O3 C1 1.479(13) . ?
O4 C5 1.436(12) . ?
O5 C9 1.402(11) . ?
O22 C21 1.494(13) . ?
O23 C25 1.366(16) . ?
O24 C29 1.36(2) . ?
O42 C41 1.415(14) . ?
O43 C45 1.440(10) . ?
O44 C49 1.422(15) . ?
C1 C2 1.541(15) . ?
C1 C3 1.535(18) . ?
C1 C4 1.502(18) . ?
C2 H2A 0.9800 . ?
C2 H2B 0.9800 . ?
C2 H2C 0.9800 . ?
C3 H3A 0.9800 . ?
C3 H3B 0.9800 . ?
C3 H3C 0.9800 . ?
C4 H4A 0.9800 . ?
C4 H4B 0.9800 . ?
C4 H4C 0.9800 . ?
C5 C6 1.496(14) . ?
C5 C7 1.541(17) . ?
C5 C8 1.526(12) . ?
C6 H6A 0.9800 . ?
C6 H6B 0.9800 . ?
C6 H6C 0.9800 . ?
C7 H7A 0.9800 . ?
C7 H7B 0.9800 . ?
C7 H7C 0.9800 . ?
C8 H8A 0.9800 . ?
C8 H8B 0.9800 . ?
C8 H8C 0.9800 . ?
C9 C10 1.511(14) . ?
C9 C11 1.537(14) . ?
C9 C12 1.548(16) . ?
C10 H10A 0.9800 . ?
C10 H10B 0.9800 . ?
C10 H10C 0.9800 . ?
C11 H11A 0.9800 . ?
C11 H11B 0.9800 . ?
C11 H11C 0.9800 . ?
C12 H12A 0.9800 . ?
C12 H12B 0.9800 . ?
C12 H12C 0.9800 . ?
C21 C22 1.502(15) . ?
C21 C23 1.510(16) . ?
C21 C24 1.532(15) . ?
C22 H22A 0.9800 . ?
C22 H22B 0.9800 . ?
C22 H22C 0.9800 . ?
C23 H23A 0.9800 . ?
C23 H23B 0.9800 . ?
C23 H23C 0.9800 . ?
C24 H24A 0.9800 . ?
C24 H24B 0.9800 . ?
C24 H24C 0.9800 . ?
C25 C26 1.54(2) . ?
C25 C27 1.523(16) . ?
C25 C28 1.53(2) . ?
C26 H26A 0.9800 . ?
C26 H26B 0.9800 . ?
C26 H26C 0.9800 . ?
C27 H27A 0.9800 . ?
C27 H27B 0.9800 . ?
C27 H27C 0.9800 . ?
C28 H28A 0.9800 . ?
C28 H28B 0.9800 . ?
C28 H28C 0.9800 . ?
C29 C30 1.574(14) . ?
C29 C31 1.495(13) . ?
C29 C32 1.459(13) . ?
C30 H30A 0.9800 . ?
C30 H30B 0.9800 . ?
C30 H30C 0.9800 . ?
C31 H31A 0.9800 . ?
C31 H31B 0.9800 . ?
C31 H31C 0.9800 . ?
C32 H32A 0.9800 . ?
C32 H32B 0.9800 . ?
C32 H32C 0.9800 . ?
C41 C42 1.50(2) . ?
C41 C43 1.53(2) . ?
C41 C44 1.555(19) . ?
C42 H42A 0.9800 . ?
C42 H42B 0.9800 . ?
C42 H42C 0.9800 . ?
C43 H43A 0.9800 . ?
C43 H43B 0.9800 . ?
C43 H43C 0.9800 . ?
C44 H44A 0.9800 . ?
C44 H44B 0.9800 . ?
C44 H44C 0.9800 . ?
C45 C46 1.496(17) . ?
C45 C47 1.437(16) . ?
C45 C48 1.490(18) . ?
C46 H46A 0.9800 . ?
C46 H46B 0.9800 . ?
C46 H46C 0.9800 . ?
C47 H47A 0.9800 . ?
C47 H47B 0.9800 . ?
C47 H47C 0.9800 . ?
C48 H48A 0.9800 . ?
C48 H48B 0.9800 . ?
C48 H48C 0.9800 . ?
C49 C50 1.529(15) . ?
C49 C51 1.54(2) . ?
C49 C52 1.500(18) . ?
C50 H50A 0.9800 . ?
C50 H50B 0.9800 . ?
C50 H50C 0.9800 . ?
C51 H51A 0.9800 . ?
C51 H51B 0.9800 . ?
C51 H51C 0.9800 . ?
C52 H52A 0.9800 . ?
C52 H52B 0.9800 . ?
C52 H52C 0.9800 . ?
K1 O61 2.885(10) 2_656 ?
K1 O61 2.885(10) . ?
K1 O62 2.752(10) 2_656 ?
K1 O62 2.752(10) . ?
K1 O63 2.844(10) 2_656 ?
K1 O63 2.844(10) . ?
K1 O64 3.169(17) . ?
K1 N1 3.078(13) . ?
K1 N1 3.078(13) 2_656 ?
K1B K1B 0.71(3) 2_656 ?
K1B O61 3.06(2) . ?
K1B O61 2.72(2) 2_656 ?
K1B O62 2.954(12) . ?
K1B O62 2.594(13) 2_656 ?
K1B O63 2.687(19) . ?
K1B O63 3.04(2) 2_656 ?
K1B O64 3.20(3) . ?
K1B N1 2.723(18) 2_656 ?
K1B C64 3.403(19) 2_656 ?
K1B C65 3.383(16) 2_656 ?
K1B C68 3.33(2) . ?
O61 C61 1.416(13) . ?
O61 C62 1.402(17) . ?
O62 C65 1.374(19) . ?
O62 C66 1.38(2) . ?
O63 C67 1.433(18) . ?
O63 C68 1.405(19) . ?
O64 C70 1.415(9) . ?
O64 C70 1.415(9) 2_656 ?
N1 C63 1.520(16) . ?
N1 C64 1.48(2) . ?
N1 C69 1.52(2) 2_656 ?
C61 C61 1.48(3) 2_656 ?
C61 H61A 0.9900 . ?
C61 H61B 0.9900 . ?
C62 H62A 0.9900 . ?
C62 H62B 0.9900 . ?
C62 C63 1.506(19) . ?
C63 H63A 0.9900 . ?
C63 H63B 0.9900 . ?
C64 H64A 0.9900 . ?
C64 H64B 0.9900 . ?
C64 C65 1.41(2) . ?
C65 H65A 0.9900 . ?
C65 H65B 0.9900 . ?
C66 H66A 0.9900 . ?
C66 H66B 0.9900 . ?
C66 C67 1.44(2) . ?
C67 H67A 0.9900 . ?
C67 H67B 0.9900 . ?
C68 H68A 0.9900 . ?
C68 H68B 0.9900 . ?
C68 C69 1.43(2) . ?
C69 H69A 0.9900 . ?
C69 H69B 0.9900 . ?
C70 H70A 0.9900 . ?
C70 H70B 0.9900 . ?
C70 C71 1.380(9) . ?
C71 C71 1.542(10) 2_656 ?
C71 H71A 0.9900 . ?
C71 H71B 0.9900 . ?
K2 O81 2.914(13) . ?
K2 O81 2.914(13) 2_556 ?
K2 O82 2.801(14) 2_556 ?
K2 O82 2.801(14) . ?
K2 O83 2.768(14) . ?
K2 O83 2.768(14) 2_556 ?
K2 N2 3.127(18) 2_556 ?
K2 N2 3.127(18) . ?
K2 C86 3.53(2) 2_556 ?
K2B K2B 1.36(3) 2_556 ?
K2B O81 2.440(18) . ?
K2B O82 3.23(2) . ?
K2B O82 2.61(2) 2_556 ?
K2B O83 2.907(19) 2_556 ?
K2B O83 2.533(19) . ?
K2B N2 2.91(2) . ?
K2B C81 3.14(3) . ?
K2B C82 3.23(2) . ?
K2B C83 3.40(2) . ?
K2B C86 3.19(3) 2_556 ?
K2B C88 3.44(3) . ?
O81 C81 1.35(2) . ?
O81 C82 1.324(15) . ?
O82 C85 1.43(2) . ?
O82 C86 1.362(16) . ?
O83 C88 1.44(2) . ?
O83 C89 1.37(2) . ?
N2 C83 1.467(12) . ?
N2 C84 1.460(12) . ?
N2 C87 1.467(12) . ?
C81 H81A 0.9900 . ?
C81 H81B 0.9900 . ?
C81 C86 1.46(3) 2_556 ?
C82 H82A 0.9900 . ?
C82 H82B 0.9900 . ?
C82 C83 1.512(16) . ?
C83 H83A 0.9900 . ?
C83 H83B 0.9900 . ?
C84 H84A 0.9900 . ?
C84 H84B 0.9900 . ?
C84 C85 1.491(16) . ?
C85 H85A 0.9900 . ?
C85 H85B 0.9900 . ?
C86 H86A 0.9900 . ?
C86 H86B 0.9900 . ?
C87 H87A 0.9900 . ?
C87 H87B 0.9900 . ?
C87 C88 1.54(3) . ?
C88 H88A 0.9900 . ?
C88 H88B 0.9900 . ?
C89 C89 1.492(10) 2_556 ?
C89 H89A 0.9900 . ?
C89 H89B 0.9900 . ?

loop_
_geom_torsion_atom_site_label_1
_geom_torsion_atom_site_label_2
_geom_torsion_atom_site_label_3
_geom_torsion_atom_site_label_4
_geom_torsion
_geom_torsion_site_symmetry_1
_geom_torsion_site_symmetry_2
_geom_torsion_site_symmetry_3
_geom_torsion_site_symmetry_4
_geom_torsion_publ_flag
U2 U3 O2B U2 -84.6(9) 7_665 . . . ?
U2 U3 O2B Si1B -164(12) . . . . ?
U2 U3 O2B Si1B 112(12) 7_665 . . . ?
Si1 O3 C1 C2 47.4(12) . . . . ?
Si1 O3 C1 C3 -71.3(13) . . . . ?
Si1 O3 C1 C4 164.3(9) . . . . ?
Si1 O4 C5 C6 -42.4(12) . . . . ?
Si1 O4 C5 C7 83.6(10) . . . . ?
Si1 O4 C5 C8 -162.2(7) . . . . ?
Si1 O5 C9 C10 88.2(10) . . . . ?
Si1 O5 C9 C11 -36.6(13) . . . . ?
Si1 O5 C9 C12 -156.3(7) . . . . ?
Si2 O22 C21 C22 -36.4(13) . . . . ?
Si2 O22 C21 C23 82.2(11) . . . . ?
Si2 O22 C21 C24 -157.5(8) . . . . ?
Si2 O23 C25 C26 70.2(16) . . . . ?
Si2 O23 C25 C27 -167.9(10) . . . . ?
Si2 O23 C25 C28 -48.5(17) . . . . ?
Si2 O24 C29 C30 -144.2(12) . . . . ?
Si2 O24 C29 C31 104.3(14) . . . . ?
Si2 O24 C29 C32 -23.1(18) . . . . ?
Si4 O42 C41 C42 -56(2) . . . . ?
Si4 O42 C41 C43 61.1(16) . . . . ?
Si4 O42 C41 C44 -178.0(11) . . . . ?
Si4 O43 C45 C46 -119.6(11) . . . . ?
Si4 O43 C45 C47 10.5(17) . . . . ?
Si4 O43 C45 C48 131.5(10) . . . . ?
Si4 O44 C49 C50 154.1(10) . . . . ?
Si4 O44 C49 C51 36.1(16) . . . . ?
Si4 O44 C49 C52 -87.2(14) . . . . ?
O1 U3 O2B U2 -46.8(9) . . . . ?
O1 U3 O2B Si1B 150(11) . . . . ?
O2 Si1 O3 C1 19.7(11) . . . . ?
O2 Si1 O4 C5 85.6(9) . . . . ?
O2 Si1 O5 C9 -178.5(7) . . . . ?
O3 Si1 O4 C5 -47.9(10) . . . . ?
O3 Si1 O5 C9 -50.2(8) . . . . ?
O3B Si1B O2B U2 -137(2) . . . . ?
O3B Si1B O2B U3 22(13) . . . . ?
O4 Si1 O3 C1 148.6(9) . . . . ?
O4 Si1 O5 C9 67.4(8) . . . . ?
O4B Si1B O2B U2 101(4) . . . . ?
O4B Si1B O2B U3 -100(12) . . . . ?
O5 Si1 O3 C1 -97.2(9) . . . . ?
O5 Si1 O4 C5 -169.2(8) . . . . ?
O5B Si1B O2B U2 -13(5) . . . . ?
O5B Si1B O2B U3 147(11) . . . . ?
O21 Si2 O22 C21 -35.0(10) . . . . ?
O21 Si2 O23 C25 -25.7(15) . . . . ?
O21 Si2 O24 C29 -177.5(12) . . . . ?
O22 Si2 O23 C25 98.9(13) . . . . ?
O22 Si2 O24 C29 56.8(14) . . . . ?
O22B Si2B O21B U2 96(6) . . . . ?
O23 Si2 O22 C21 -159.8(9) . . . . ?
O23 Si2 O24 C29 -54.3(15) . . . . ?
O23B Si2B O21B U2 -142(5) . . . . ?
O24 Si2 O22 C21 88.1(11) . . . . ?
O24 Si2 O23 C25 -145.9(15) . . . . ?
O24B Si2B O21B U2 -23(5) . . . . ?
O41 Si4 O42 C41 3.2(15) . . . . ?
O41 Si4 O43 C45 173.7(9) . . . . ?
O41 Si4 O44 C49 35.1(13) . . . . ?
O42 Si4 O41 U1 -32(3) . . . . ?
O42 Si4 O43 C45 46.8(11) . . . . ?
O42 Si4 O44 C49 160.0(11) . . . . ?
O43 Si4 O41 U1 -153(3) . . . . ?
O43 Si4 O42 C41 126.6(13) . . . . ?
O43 Si4 O44 C49 -87.9(11) . . . . ?
O44 Si4 O41 U1 84(3) . . . . ?
O44 Si4 O42 C41 -120.0(14) . . . . ?
O44 Si4 O43 C45 -61.2(11) . . . . ?
K1 O61 C61 C61 47.8(13) . . . 2_656 ?
K1 O61 C62 C63 -56.8(12) . . . . ?
K1 O62 C65 C64 -41.0(17) . . . . ?
K1 O62 C66 C67 50.8(15) . . . . ?
K1 O63 C67 C66 45.3(17) . . . . ?
K1 O63 C68 C69 -68.7(17) . . . . ?
K1 O64 C70 C71 174.0(14) . . . . ?
K1 N1 C63 C62 -39.0(17) . . . . ?
K1 N1 C64 C65 -43.2(15) . . . . ?
K1B O61 C61 C61 50.6(14) 2_656 . . 2_656 ?
K1B O61 C61 C61 45.5(12) . . . 2_656 ?
K1B O61 C62 K1B -5.9(3) . . . 2_656 ?
K1B O61 C62 C63 -53.9(12) 2_656 . . . ?
K1B O61 C62 C63 -59.9(13) . . . . ?
K1B O62 C65 K1B -3.3(5) . . . 2_656 ?
K1B O62 C65 C64 -39.6(17) 2_656 . . . ?
K1B O62 C65 C64 -42.9(19) . . . . ?
K1B O62 C66 K1B -6.6(3) . . . 2_656 ?
K1B O62 C66 C67 48.2(15) . . . . ?
K1B O62 C66 C67 54.8(17) 2_656 . . . ?
K1B O63 C67 C66 42.9(17) 2_656 . . . ?
K1B O63 C67 C66 47.8(18) . . . . ?
K1B O63 C68 K1B -6.8(3) 2_656 . . . ?
K1B O63 C68 C69 -64.9(17) . . . . ?
K1B O63 C68 C69 -71.7(18) 2_656 . . . ?
K1B O64 C70 C71 178.5(15) 2_656 . . . ?
K1B O64 C70 C71 168.7(14) . . . . ?
K1B N1 C63 C62 -38.8(17) . . . . ?
K1B N1 C63 C62 -39.0(17) 2_656 . . . ?
K1B N1 C64 K1B 0.1(3) . . . 2_656 ?
K1B N1 C64 C65 -43.0(16) 2_656 . . . ?
K1B N1 C64 C65 -42.9(15) . . . . ?
K1B C62 C63 N1 28.1(13) 2_656 . . . ?
K1B C64 C65 O62 27.2(12) 2_656 . . . ?
K1B C66 C67 O63 -35.1(14) 2_656 . . . ?
K1B C68 C69 N1 25.9(13) . . . 2_656 ?
O61 C62 C63 N1 64.9(17) . . . . ?
O62 C66 C67 O63 -66.8(19) . . . . ?
O63 C68 C69 K1B 45.4(12) . . . . ?
O63 C68 C69 N1 71(2) . . . 2_656 ?
O64 C70 C71 C71 14(3) . . . 2_656 ?
N1 C64 C65 K1B 32.9(12) . . . 2_656 ?
N1 C64 C65 O62 60.1(19) . . . . ?
C61 O61 C62 K1B -137.2(10) . . . 2_656 ?
C61 O61 C62 C63 168.9(10) . . . . ?
C62 O61 C61 C61 -177.1(11) . . . 2_656 ?
C63 N1 C64 K1B 118.4(15) . . . 2_656 ?
C63 N1 C64 C65 75.4(18) . . . . ?
C64 N1 C63 C62 -153.9(15) . . . . ?
C65 O62 C66 K1B 138.0(15) . . . 2_656 ?
C65 O62 C66 C67 -167.2(13) . . . . ?
C66 O62 C65 K1B -140.9(15) . . . 2_656 ?
C66 O62 C65 C64 179.5(14) . . . . ?
C67 O63 C68 K1B -127.9(15) . . . . ?
C67 O63 C68 C69 167.2(15) . . . . ?
C68 O63 C67 C66 169.6(16) . . . . ?
C69 N1 C63 C62 77.9(17) 2_656 . . . ?
C69 N1 C64 K1B -116.7(14) 2_656 . . 2_656 ?
C69 N1 C64 C65 -159.7(14) 2_656 . . . ?
C70 O64 C70 C71 -6.0(14) 2_656 . . . ?
K2 O81 C81 C86 41(2) . . . 2_556 ?
K2 O81 C82 C83 -38(2) . . . . ?
K2 O82 C85 C84 -57(2) . . . . ?
K2 O82 C86 C81 37(3) . . . 2_556 ?
K2 O83 C88 C87 -61.5(19) . . . . ?
K2 O83 C89 C89 48(3) . . . 2_556 ?
K2 N2 C83 C82 -45(2) . . . . ?
K2 N2 C84 C85 -45.3(17) . . . . ?
K2 N2 C87 C88 -48.6(16) . . . . ?
K2B O81 C81 C86 52(2) . . . 2_556 ?
K2B O81 C82 C83 -50.0(19) . . . . ?
K2B O82 C85 C84 -51(3) 2_556 . . . ?
K2B O82 C85 C84 -55(2) . . . . ?
K2B O82 C86 K2B 17.3(6) . . . 2_556 ?
K2B O82 C86 C81 25(3) 2_556 . . 2_556 ?
K2B O82 C86 C81 42(3) . . . 2_556 ?
K2B O83 C88 K2B -31.0(7) 2_556 . . . ?
K2B O83 C88 C87 -76.8(18) 2_556 . . . ?
K2B O83 C88 C87 -46(2) . . . . ?
K2B O83 C89 K2B -21.6(9) . . . 2_556 ?
K2B O83 C89 K2B 21.6(9) 2_556 . . . ?
K2B O83 C89 C89 57(2) 2_556 . . 2_556 ?
K2B O83 C89 C89 35(3) . . . 2_556 ?
K2B N2 C83 C82 -34(2) . . . . ?
K2B N2 C84 C85 -45.9(18) . . . . ?
K2B N2 C87 C88 -59.2(16) . . . . ?
K2B C82 C83 N2 30.4(18) . . . . ?
K2B C87 C88 O83 28.6(14) . . . . ?
O81 C82 C83 K2B 32.0(13) . . . . ?
O81 C82 C83 N2 62(3) . . . . ?
N2 C84 C85 O82 69(2) . . . . ?
N2 C87 C88 K2B 47.2(13) . . . . ?
N2 C87 C88 O83 76(2) . . . . ?
C81 O81 C82 K2B -128.0(19) . . . . ?
C81 O81 C82 C83 -177.9(16) . . . . ?
C82 O81 C81 K2B 130.9(19) . . . . ?
C82 O81 C81 C86 -177.5(17) . . . 2_556 ?
C83 N2 C84 C85 68(2) . . . . ?
C83 N2 C87 K2B -101.0(15) . . . . ?
C83 N2 C87 C88 -160.3(17) . . . . ?
C84 N2 C83 K2B -127.8(16) . . . . ?
C84 N2 C83 C82 -161.9(19) . . . . ?
C84 N2 C87 K2B 129.0(16) . . . . ?
C84 N2 C87 C88 70(2) . . . . ?
C85 O82 C86 K2B 154(2) . . . 2_556 ?
C85 O82 C86 C81 179(2) . . . 2_556 ?
C86 O82 C85 C84 164(2) . . . . ?
C87 N2 C83 K2B 103.0(15) . . . . ?
C87 N2 C83 C82 69(3) . . . . ?
C87 N2 C84 C85 -162.3(17) . . . . ?
C88 O83 C89 K2B 123.6(18) . . . 2_556 ?
C88 O83 C89 K2B 145(2) . . . . ?
C88 O83 C89 C89 -179(2) . . . 2_556 ?
C89 O83 C88 K2B -147(2) . . . . ?
C89 O83 C88 C87 167.1(17) . . . . ?

loop_
_exptl_oxdiff_crystal_face_indexfrac_h
_exptl_oxdiff_crystal_face_indexfrac_k
_exptl_oxdiff_crystal_face_indexfrac_l
_exptl_oxdiff_crystal_face_x
_exptl_oxdiff_crystal_face_y
_exptl_oxdiff_crystal_face_z
0.3997 -1.0000 0.9996 0.0152 -0.0326 -0.0152
-0.0001 1.0000 -0.0001 -0.0260 0.0109 0.0036
1.0052 1.0000 -3.9993 -0.0124 0.0124 0.0976
-1.0015 0.9999 0.0003 -0.0147 0.0436 -0.0146
1.0024 -1.0000 -1.0000 0.0209 -0.0351 0.0336
-0.9982 -3.0003 -2.9984 0.1078 0.0255 0.0279
1.0002 2.0002 0.9991 -0.0694 -0.0194 0.0064
-0.2003 -0.0000 0.0001 0.0023 0.0065 -0.0036
-1.0024 -0.0001 1.0001 0.0051 0.0241 -0.0372
0.0051 -2.0002 -4.9983 0.0830 0.0209 0.0876
1.0024 0.0001 -1.0001 -0.0051 -0.0241 0.0372
-0.9993 -1.0002 -1.9989 0.0497 0.0389 0.0161
-0.2022 0.0000 1.9995 -0.0102 -0.0106 -0.0415
-1.0003 -1.0002 -0.9992 0.0435 0.0303 -0.0028
-0.9994 -0.0001 -1.9990 0.0237 0.0498 0.0197
-1.0004 -0.0001 -0.9993 0.0175 0.0412 0.0007
